data_4330425
loop_
_publ_author_name
'Caroline T. Saouma'
'Connie C. Lu'
'Jonas C. Peters'

_publ_section_title
;
 Mononuclear Five- and Six-Coordinate Iron Hydrazido and Hydrazine Species
;
_journal_name_full 'Inorganic Chemistry'
_journal_page_first 10043
_journal_page_last 10054
_journal_paper_doi 10.1021/ic301704f
_journal_volume 51
_journal_year 2012
_chemical_formula_sum 'C96.67 H100.67 B0.67 Fe0.67 N2 O4.67 P2'
_chemical_formula_weight 1471.51
_chemical_name_systematic
; 
 ? 
;
_space_group_IT_number 14
_symmetry_cell_setting monoclinic
_symmetry_space_group_name_Hall '-P 2ybc'
_symmetry_space_group_name_H-M 'P 1 21/c 1'
_atom_sites_solution_hydrogens geom
_atom_sites_solution_primary direct
_atom_sites_solution_secondary difmap
_audit_creation_method SHELXL-97
_cell_angle_alpha 90.00
_cell_angle_beta 104.0950(10)
_cell_angle_gamma 90.00
_cell_formula_units_Z 6
_cell_length_a 19.5253(4)
_cell_length_b 21.1191(3)
_cell_length_c 30.1301(6)
_cell_measurement_reflns_used 9689
_cell_measurement_temperature 100(2)
_cell_measurement_theta_max 68.93
_cell_measurement_theta_min 2.33
_cell_volume 12050.3(4)
_computing_cell_refinement 'SAINT 7.46A (Bruker-AXS, 2008)'
_computing_data_collection 'APEX2 3.0 (Bruker-AXS, 2008)'
_computing_data_reduction 'SAINT 7.46A (Bruker-AXS, 2008)'
_computing_structure_refinement 'SHELXL-97 (Sheldrick, 2008)'
_computing_structure_solution 'SHELXS-97 (Sheldrick, 2008)'
_diffrn_ambient_temperature 100(2)
_diffrn_detector_area_resol_mean 8.3
_diffrn_measured_fraction_theta_full 0.979
_diffrn_measured_fraction_theta_max 0.979
_diffrn_measurement_device_type 'Bruker Smart APEX CCD'
_diffrn_measurement_method 'omega and phi scans'
_diffrn_radiation_monochromator graphite
_diffrn_radiation_source 'fine-focus sealed tube'
_diffrn_radiation_type CuK\a
_diffrn_radiation_wavelength 1.54178
_diffrn_reflns_av_R_equivalents 0.0560
_diffrn_reflns_av_sigmaI/netI 0.0260
_diffrn_reflns_limit_h_max 21
_diffrn_reflns_limit_h_min -22
_diffrn_reflns_limit_k_max 24
_diffrn_reflns_limit_k_min -24
_diffrn_reflns_limit_l_max 35
_diffrn_reflns_limit_l_min -35
_diffrn_reflns_number 231415
_diffrn_reflns_theta_full 65.17
_diffrn_reflns_theta_max 65.17
_diffrn_reflns_theta_min 2.33
_exptl_absorpt_coefficient_mu 1.841
_exptl_absorpt_correction_T_max 0.7097
_exptl_absorpt_correction_T_min 0.5817
_exptl_absorpt_correction_type multi-scan
_exptl_absorpt_process_details 'SADABS (Sheldrick, 2008)'
_exptl_crystal_colour red
_exptl_crystal_density_diffrn 1.217
_exptl_crystal_description block
_exptl_crystal_F_000 4696
_exptl_crystal_size_max 0.33
_exptl_crystal_size_mid 0.29
_exptl_crystal_size_min 0.20
_refine_diff_density_max 0.494
_refine_diff_density_min -0.374
_refine_diff_density_rms 0.055
_refine_ls_extinction_method none
_refine_ls_goodness_of_fit_ref 1.038
_refine_ls_hydrogen_treatment mixed
_refine_ls_matrix_type full
_refine_ls_number_parameters 1933
_refine_ls_number_reflns 20143
_refine_ls_number_restraints 6321
_refine_ls_restrained_S_all 1.006
_refine_ls_R_factor_all 0.0631
_refine_ls_R_factor_gt 0.0523
_refine_ls_shift/su_max 0.001
_refine_ls_shift/su_mean 0.000
_refine_ls_structure_factor_coef Fsqd
_refine_ls_weighting_details 'calc w=1/[\s^2^(Fo^2^)+(0.0821P)^2^+10.1776P] where P=(Fo^2^+2Fc^2^)/3'
_refine_ls_weighting_scheme calc
_refine_ls_wR_factor_gt 0.1397
_refine_ls_wR_factor_ref 0.1489
_reflns_number_gt 17070
_reflns_number_total 20143
_reflns_threshold_expression >2sigma(I)
_cod_data_source_file ic301704f_si_002_03.cif
_cod_data_source_block 3
_cod_database_code 4330425

loop_
_symmetry_equiv_pos_as_xyz
'x, y, z'
'-x, y+1/2, -z+1/2'
'-x, -y, -z'
'x, -y-1/2, z-1/2'

loop_
_atom_site_label
_atom_site_type_symbol
_atom_site_fract_x
_atom_site_fract_y
_atom_site_fract_z
_atom_site_U_iso_or_equiv
_atom_site_adp_type
_atom_site_occupancy
_atom_site_symmetry_multiplicity
_atom_site_calc_flag
_atom_site_refinement_flags
_atom_site_disorder_assembly
_atom_site_disorder_group
Fe1 Fe 0.636678(19) 0.332265(16) 0.340866(12) 0.02401(10) Uani 1 1 d U A .
N1 N 0.60146(12) 0.37560(10) 0.27756(7) 0.0289(4) Uani 1 1 d DU . .
H1N H 0.5517(9) 0.3808(13) 0.2680(9) 0.035 Uiso 1 1 d D . .
H2N H 0.6214(14) 0.4138(9) 0.2783(10) 0.035 Uiso 1 1 d D . .
H3N H 0.6124(14) 0.3540(12) 0.2548(8) 0.035 Uiso 1 1 d D . .
N2 N 0.55287(12) 0.36898(10) 0.35899(7) 0.0327(5) Uani 1 1 d DU . .
H4N H 0.5233(13) 0.3846(13) 0.3335(7) 0.039 Uiso 1 1 d D . .
N3 N 0.60972(11) 0.41247(10) 0.36526(7) 0.0311(4) Uani 1 1 d DU . .
H5N H 0.6249(14) 0.4227(13) 0.3958(6) 0.037 Uiso 1 1 d D . .
H6N H 0.6007(15) 0.4472(10) 0.3466(9) 0.037 Uiso 1 1 d D . .
B1 B 0.75728(15) 0.20260(13) 0.37086(9) 0.0315(6) Uani 1 1 d DU . .
C1 C 0.8119(3) 0.1443(3) 0.39041(15) 0.0355(17) Uani 0.623(6) 1 d PDU A 1
C2 C 0.7947(3) 0.0805(2) 0.3815(2) 0.071(2) Uani 0.623(6) 1 d PDU A 1
H2 H 0.7492 0.0701 0.3631 0.085 Uiso 0.623(6) 1 calc PR A 1
C3 C 0.8412(3) 0.0318(3) 0.3986(3) 0.096(3) Uani 0.623(6) 1 d PDU A 1
H3 H 0.8265 -0.0108 0.3920 0.115 Uiso 0.623(6) 1 calc PR A 1
C4 C 0.9072(3) 0.0433(3) 0.4245(2) 0.078(2) Uani 0.623(6) 1 d PDU A 1
H4 H 0.9392 0.0098 0.4356 0.093 Uiso 0.623(6) 1 calc PR A 1
C5 C 0.9257(3) 0.1052(3) 0.4340(2) 0.0623(16) Uani 0.623(6) 1 d PDU A 1
H5 H 0.9712 0.1152 0.4525 0.075 Uiso 0.623(6) 1 calc PR A 1
C6 C 0.8784(3) 0.1537(3) 0.41667(18) 0.0551(16) Uani 0.623(6) 1 d PDU A 1
H6 H 0.8935 0.1961 0.4236 0.066 Uiso 0.623(6) 1 calc PR A 1
C201 C 0.8079(4) 0.1401(4) 0.3803(4) 0.031(2) Uani 0.377(6) 1 d PDU A 2
C202 C 0.8220(5) 0.1015(4) 0.3486(3) 0.082(4) Uani 0.377(6) 1 d PDU A 2
H202 H 0.8004 0.1115 0.3176 0.099 Uiso 0.377(6) 1 calc PR A 2
C203 C 0.8644(6) 0.0489(5) 0.3563(4) 0.098(4) Uani 0.377(6) 1 d PDU A 2
H203 H 0.8708 0.0246 0.3311 0.118 Uiso 0.377(6) 1 calc PR A 2
C204 C 0.8965(7) 0.0317(6) 0.3982(4) 0.131(7) Uani 0.377(6) 1 d PDU A 2
H204 H 0.9263 -0.0044 0.4038 0.157 Uiso 0.377(6) 1 calc PR A 2
C205 C 0.8851(9) 0.0681(7) 0.4332(5) 0.145(6) Uani 0.377(6) 1 d PDU A 2
H205 H 0.9070 0.0569 0.4639 0.174 Uiso 0.377(6) 1 calc PR A 2
C206 C 0.8416(7) 0.1214(6) 0.4244(4) 0.123(5) Uani 0.377(6) 1 d PDU A 2
H206 H 0.8348 0.1458 0.4494 0.147 Uiso 0.377(6) 1 calc PR A 2
C7 C 0.75579(13) 0.24556(11) 0.41731(8) 0.0286(5) Uani 1 1 d DU A .
H7A H 0.7964 0.2751 0.4238 0.034 Uiso 1 1 calc R . .
H7B H 0.7609 0.2170 0.4440 0.034 Uiso 1 1 calc R . .
P1 P 0.67468(3) 0.29051(3) 0.410075(19) 0.02529(13) Uani 1 1 d DU . .
C10 C 0.69116(13) 0.34537(11) 0.45990(7) 0.0278(5) Uani 1 1 d DU A .
C11 C 0.63555(13) 0.37299(11) 0.47474(8) 0.0280(5) Uani 1 1 d DU . .
H11 H 0.5883 0.3659 0.4579 0.034 Uiso 1 1 calc R A .
C12 C 0.64846(13) 0.41097(11) 0.51402(8) 0.0307(5) Uani 1 1 d DU A .
C13 C 0.58902(13) 0.43271(11) 0.53324(8) 0.0309(5) Uani 1 1 d DU . .
C14 C 0.53823(14) 0.38908(12) 0.53890(8) 0.0328(5) Uani 1 1 d DU A .
H14 H 0.5398 0.3470 0.5281 0.039 Uiso 1 1 calc R . .
C15 C 0.48523(14) 0.40644(13) 0.56016(9) 0.0383(6) Uani 1 1 d DU . .
H15 H 0.4513 0.3761 0.5642 0.046 Uiso 1 1 calc R A .
C16 C 0.48199(15) 0.46803(13) 0.57536(9) 0.0420(6) Uani 1 1 d DU A .
H16 H 0.4459 0.4799 0.5899 0.050 Uiso 1 1 calc R . .
C17 C 0.53109(16) 0.51218(13) 0.56933(9) 0.0414(6) Uani 1 1 d DU . .
H17 H 0.5285 0.5545 0.5795 0.050 Uiso 1 1 calc R A .
C18 C 0.58448(15) 0.49478(12) 0.54831(8) 0.0366(6) Uani 1 1 d DU A .
H18 H 0.6180 0.5254 0.5442 0.044 Uiso 1 1 calc R . .
C19 C 0.71794(13) 0.42271(12) 0.53765(8) 0.0320(5) Uani 1 1 d DU . .
H19 H 0.7269 0.4499 0.5636 0.038 Uiso 1 1 calc R A .
C20 C 0.77481(13) 0.39527(11) 0.52397(8) 0.0318(5) Uani 1 1 d DU A .
C21 C 0.84896(14) 0.40229(12) 0.55149(9) 0.0360(6) Uani 1 1 d DU . .
C22 C 0.86408(15) 0.41752(14) 0.59787(9) 0.0415(6) Uani 1 1 d DU A .
H22 H 0.8264 0.4256 0.6119 0.050 Uiso 1 1 calc R . .
C23 C 0.93302(16) 0.42104(16) 0.62385(9) 0.0491(7) Uani 1 1 d DU . .
H23 H 0.9422 0.4321 0.6553 0.059 Uiso 1 1 calc R A .
C24 C 0.98847(16) 0.40850(17) 0.60423(10) 0.0530(8) Uani 1 1 d DU A .
H24 H 1.0357 0.4097 0.6222 0.064 Uiso 1 1 calc R . .
C25 C 0.97461(16) 0.39405(16) 0.55786(10) 0.0500(7) Uani 1 1 d DU . .
H25 H 1.0126 0.3861 0.5440 0.060 Uiso 1 1 calc R A .
C26 C 0.90587(15) 0.39128(14) 0.53193(9) 0.0416(6) Uani 1 1 d DU A .
H26 H 0.8971 0.3817 0.5002 0.050 Uiso 1 1 calc R . .
C27 C 0.75995(13) 0.35683(11) 0.48501(8) 0.0308(5) Uani 1 1 d DU . .
H27 H 0.7980 0.3379 0.4753 0.037 Uiso 1 1 calc R A .
C28 C 0.61300(13) 0.23581(11) 0.42896(7) 0.0270(5) Uani 1 1 d DU A .
C29 C 0.63637(13) 0.17810(11) 0.44986(8) 0.0288(5) Uani 1 1 d DU . .
H29 H 0.6849 0.1671 0.4552 0.035 Uiso 1 1 calc R A .
C30 C 0.58945(13) 0.13621(11) 0.46304(8) 0.0309(5) Uani 1 1 d DU A .
C31 C 0.61675(14) 0.07429(12) 0.48361(9) 0.0344(6) Uani 1 1 d DU . .
C32 C 0.66686(18) 0.04074(14) 0.46712(12) 0.0526(8) Uani 1 1 d DU A .
H32 H 0.6834 0.0576 0.4424 0.063 Uiso 1 1 calc R . .
C33 C 0.6928(2) -0.01646(17) 0.48599(17) 0.0839(15) Uani 1 1 d DU . .
H33 H 0.7263 -0.0391 0.4740 0.101 Uiso 1 1 calc R A .
C34 C 0.6698(2) -0.04080(18) 0.52242(18) 0.0894(16) Uani 1 1 d DU A .
H34 H 0.6882 -0.0799 0.5358 0.107 Uiso 1 1 calc R . .
C35 C 0.62000(19) -0.00847(16) 0.53942(13) 0.0629(10) Uani 1 1 d DU . .
H35 H 0.6042 -0.0254 0.5644 0.076 Uiso 1 1 calc R A .
C36 C 0.59318(15) 0.04879(13) 0.51995(10) 0.0408(6) Uani 1 1 d DU A .
H36 H 0.5586 0.0707 0.5314 0.049 Uiso 1 1 calc R . .
C37 C 0.51948(13) 0.15415(11) 0.45733(8) 0.0298(5) Uani 1 1 d DU . .
H37 H 0.4877 0.1266 0.4672 0.036 Uiso 1 1 calc R A .
C38 C 0.49493(13) 0.21239(11) 0.43723(8) 0.0295(5) Uani 1 1 d DU A .
C39 C 0.42104(13) 0.23274(11) 0.43386(8) 0.0314(5) Uani 1 1 d DU . .
C40 C 0.40553(14) 0.29618(12) 0.43984(9) 0.0357(6) Uani 1 1 d DU A .
H40 H 0.4421 0.3269 0.4442 0.043 Uiso 1 1 calc R . .
C41 C 0.33732(15) 0.31513(13) 0.43953(10) 0.0419(6) Uani 1 1 d DU . .
H41 H 0.3277 0.3586 0.4432 0.050 Uiso 1 1 calc R A .
C42 C 0.28351(16) 0.27147(14) 0.43394(11) 0.0465(7) Uani 1 1 d DU A .
H42 H 0.2372 0.2845 0.4345 0.056 Uiso 1 1 calc R . .
C43 C 0.29784(16) 0.20829(14) 0.42747(12) 0.0503(7) Uani 1 1 d DU . .
H43 H 0.2610 0.1778 0.4234 0.060 Uiso 1 1 calc R A .
C44 C 0.36558(15) 0.18930(13) 0.42695(10) 0.0410(6) Uani 1 1 d DU A .
H44 H 0.3744 0.1460 0.4218 0.049 Uiso 1 1 calc R . .
C45 C 0.54220(13) 0.25176(11) 0.42209(7) 0.0277(5) Uani 1 1 d DU . .
H45 H 0.5255 0.2902 0.4068 0.033 Uiso 1 1 calc R A .
C8 C 0.67667(13) 0.17616(11) 0.34701(8) 0.0291(5) Uani 1 1 d DU A .
H8A H 0.6563 0.1584 0.3714 0.035 Uiso 1 1 calc R . .
H8B H 0.6806 0.1411 0.3259 0.035 Uiso 1 1 calc R . .
P2 P 0.61536(3) 0.23510(3) 0.315239(19) 0.02646(13) Uani 1 1 d DU . .
C46 C 0.61388(13) 0.21716(11) 0.25449(8) 0.0297(5) Uani 1 1 d DU A .
C47 C 0.66035(14) 0.17347(11) 0.24355(8) 0.0310(5) Uani 1 1 d DU . .
H47 H 0.6965 0.1561 0.2674 0.037 Uiso 1 1 calc R A .
C48 C 0.65536(14) 0.15442(12) 0.19845(8) 0.0336(5) Uani 1 1 d DU A .
C49 C 0.70252(15) 0.10280(12) 0.19006(8) 0.0367(6) Uani 1 1 d DU . .
C50 C 0.67591(17) 0.05446(13) 0.15900(9) 0.0417(6) Uani 1 1 d DU A .
H50 H 0.6290 0.0569 0.1406 0.050 Uiso 1 1 calc R . .
C51 C 0.71821(19) 0.00265(14) 0.15503(10) 0.0532(8) Uani 1 1 d DU . .
H51 H 0.6998 -0.0304 0.1342 0.064 Uiso 1 1 calc R A .
C52 C 0.78648(19) -0.00082(15) 0.18110(11) 0.0561(8) Uani 1 1 d DU A .
H52 H 0.8148 -0.0366 0.1786 0.067 Uiso 1 1 calc R . .
C53 C 0.81392(18) 0.04786(15) 0.21096(10) 0.0500(7) Uani 1 1 d DU . .
H53 H 0.8615 0.0460 0.2283 0.060 Uiso 1 1 calc R A .
C54 C 0.77236(15) 0.09914(14) 0.21558(10) 0.0426(6) Uani 1 1 d DU A .
H54 H 0.7915 0.1322 0.2363 0.051 Uiso 1 1 calc R . .
C55 C 0.60345(14) 0.18151(12) 0.16364(8) 0.0348(6) Uani 1 1 d DU . .
H55 H 0.5997 0.1691 0.1328 0.042 Uiso 1 1 calc R A .
C56 C 0.55681(14) 0.22660(12) 0.17326(8) 0.0327(5) Uani 1 1 d DU A .
C57 C 0.49923(15) 0.25279(12) 0.13585(8) 0.0354(6) Uani 1 1 d DU . .
C58 C 0.51001(17) 0.26260(13) 0.09230(9) 0.0418(6) Uani 1 1 d DU A .
H58 H 0.5548 0.2537 0.0866 0.050 Uiso 1 1 calc R . .
C59 C 0.45551(18) 0.28545(14) 0.05720(9) 0.0496(8) Uani 1 1 d DU . .
H59 H 0.4632 0.2915 0.0276 0.060 Uiso 1 1 calc R A .
C60 C 0.39057(19) 0.29937(15) 0.06491(10) 0.0536(8) Uani 1 1 d DU A .
H60 H 0.3538 0.3153 0.0408 0.064 Uiso 1 1 calc R . .
C61 C 0.37908(18) 0.29002(15) 0.10807(10) 0.0518(7) Uani 1 1 d DU . .
H61 H 0.3343 0.2993 0.1137 0.062 Uiso 1 1 calc R A .
C62 C 0.43317(15) 0.26703(13) 0.14293(9) 0.0410(6) Uani 1 1 d DU A .
H62 H 0.4250 0.2608 0.1724 0.049 Uiso 1 1 calc R . .
C63 C 0.56263(13) 0.24392(11) 0.21891(8) 0.0315(5) Uani 1 1 d DU . .
H63 H 0.5310 0.2745 0.2258 0.038 Uiso 1 1 calc R A .
C64 C 0.52682(13) 0.20351(11) 0.31438(8) 0.0290(5) Uani 1 1 d DU A .
C65 C 0.51892(13) 0.14095(11) 0.32637(8) 0.0295(5) Uani 1 1 d DU . .
H65 H 0.5594 0.1145 0.3342 0.035 Uiso 1 1 calc R A .
C66 C 0.45342(13) 0.11603(11) 0.32726(8) 0.0311(5) Uani 1 1 d DU A .
C67 C 0.44918(13) 0.04890(11) 0.34140(8) 0.0315(5) Uani 1 1 d DU . .
C68 C 0.39489(14) 0.00922(12) 0.31908(9) 0.0351(6) Uani 1 1 d DU A .
H68 H 0.3580 0.0254 0.2951 0.042 Uiso 1 1 calc R . .
C69 C 0.39437(15) -0.05409(13) 0.33172(10) 0.0416(6) Uani 1 1 d DU . .
H69 H 0.3573 -0.0810 0.3161 0.050 Uiso 1 1 calc R A .
C70 C 0.44741(16) -0.07814(13) 0.36679(10) 0.0438(7) Uani 1 1 d DU A .
H70 H 0.4467 -0.1214 0.3752 0.053 Uiso 1 1 calc R . .
C71 C 0.50128(15) -0.03930(13) 0.38951(9) 0.0404(6) Uani 1 1 d DU . .
H71 H 0.5375 -0.0557 0.4138 0.048 Uiso 1 1 calc R A .
C72 C 0.50259(15) 0.02389(12) 0.37680(9) 0.0359(6) Uani 1 1 d DU A .
H72 H 0.5401 0.0504 0.3923 0.043 Uiso 1 1 calc R . .
C73 C 0.39378(14) 0.15454(12) 0.31416(9) 0.0341(5) Uani 1 1 d DU . .
H73 H 0.3486 0.1380 0.3144 0.041 Uiso 1 1 calc R A .
C74 C 0.39979(14) 0.21725(12) 0.30063(9) 0.0343(5) Uani 1 1 d DU A .
C75 C 0.33529(15) 0.25774(13) 0.28663(10) 0.0420(6) Uani 1 1 d DU . .
C76 C 0.29857(19) 0.27539(18) 0.31715(13) 0.0655(10) Uani 1 1 d DU A .
H76 H 0.3145 0.2622 0.3481 0.079 Uiso 1 1 calc R . .
C77 C 0.2380(2) 0.3124(2) 0.30445(16) 0.0787(12) Uani 1 1 d DU . .
H77 H 0.2137 0.3241 0.3269 0.094 Uiso 1 1 calc R A .
C78 C 0.2135(2) 0.33174(17) 0.26133(16) 0.0729(11) Uani 1 1 d DU A .
H78 H 0.1720 0.3569 0.2532 0.087 Uiso 1 1 calc R . .
C79 C 0.2490(2) 0.3148(2) 0.22863(17) 0.0860(13) Uani 1 1 d DU . .
H79 H 0.2318 0.3280 0.1978 0.103 Uiso 1 1 calc R A .
C80 C 0.3106(2) 0.2781(2) 0.24124(13) 0.0699(10) Uani 1 1 d DU A .
H80 H 0.3356 0.2669 0.2190 0.084 Uiso 1 1 calc R . .
C81 C 0.46641(13) 0.24160(11) 0.30159(8) 0.0317(5) Uani 1 1 d DU . .
H81 H 0.4710 0.2846 0.2935 0.038 Uiso 1 1 calc R A .
C9 C 0.78702(13) 0.24992(11) 0.33574(8) 0.0298(5) Uani 1 1 d DU A .
H9A H 0.7771 0.2305 0.3049 0.036 Uiso 1 1 calc R . .
H9B H 0.8388 0.2545 0.3469 0.036 Uiso 1 1 calc R . .
P3 P 0.74591(3) 0.32828(3) 0.331746(19) 0.02591(13) Uani 1 1 d DU . .
C82 C 0.76145(13) 0.36286(11) 0.27822(8) 0.0287(5) Uani 1 1 d DU A .
C83 C 0.77995(13) 0.42640(12) 0.27666(8) 0.0322(5) Uani 1 1 d DU . .
H83 H 0.7842 0.4517 0.3033 0.039 Uiso 1 1 calc R A .
C84 C 0.79249(14) 0.45415(12) 0.23723(8) 0.0338(5) Uani 1 1 d DU A .
C85 C 0.81140(15) 0.52227(13) 0.23729(9) 0.0395(6) Uani 1 1 d DU . .
C86 C 0.85040(18) 0.55186(14) 0.27673(10) 0.0525(8) Uani 1 1 d DU A .
H86 H 0.8672 0.5277 0.3038 0.063 Uiso 1 1 calc R . .
C87 C 0.8651(2) 0.61608(17) 0.27706(12) 0.0710(11) Uani 1 1 d DU . .
H87 H 0.8917 0.6355 0.3043 0.085 Uiso 1 1 calc R A .
C88 C 0.8412(2) 0.65195(16) 0.23800(13) 0.0672(10) Uani 1 1 d DU A .
H88 H 0.8502 0.6962 0.2386 0.081 Uiso 1 1 calc R . .
C89 C 0.80455(18) 0.62340(15) 0.19837(11) 0.0552(8) Uani 1 1 d DU . .
H89 H 0.7894 0.6477 0.1712 0.066 Uiso 1 1 calc R A .
C90 C 0.78952(16) 0.55911(13) 0.19791(10) 0.0430(6) Uani 1 1 d DU A .
H90 H 0.7639 0.5399 0.1703 0.052 Uiso 1 1 calc R . .
C91 C 0.78472(14) 0.41632(13) 0.19812(9) 0.0363(6) Uani 1 1 d DU . .
H91 H 0.7943 0.4339 0.1712 0.044 Uiso 1 1 calc R A .
C92 C 0.76324(14) 0.35354(12) 0.19792(8) 0.0329(5) Uani 1 1 d DU A .
C93 C 0.74779(15) 0.31566(13) 0.15495(8) 0.0376(6) Uani 1 1 d DU . .
C94 C 0.71322(17) 0.34319(15) 0.11351(9) 0.0464(7) Uani 1 1 d DU A .
H94 H 0.7013 0.3869 0.1125 0.056 Uiso 1 1 calc R . .
C95 C 0.69606(19) 0.30754(16) 0.07385(10) 0.0551(8) Uani 1 1 d DU . .
H95 H 0.6723 0.3268 0.0458 0.066 Uiso 1 1 calc R A .
C96 C 0.71320(18) 0.24425(16) 0.07473(10) 0.0524(8) Uani 1 1 d DU A .
H96 H 0.7012 0.2199 0.0474 0.063 Uiso 1 1 calc R . .
C97 C 0.74772(18) 0.21646(15) 0.11527(10) 0.0495(7) Uani 1 1 d DU . .
H97 H 0.7599 0.1729 0.1159 0.059 Uiso 1 1 calc R A .
C98 C 0.76490(16) 0.25166(13) 0.15524(9) 0.0411(6) Uani 1 1 d DU A .
H98 H 0.7886 0.2319 0.1831 0.049 Uiso 1 1 calc R . .
C99 C 0.75198(13) 0.32714(12) 0.23818(8) 0.0303(5) Uani 1 1 d DU . .
H99 H 0.7376 0.2842 0.2383 0.036 Uiso 1 1 calc R A .
C100 C 0.81006(12) 0.37924(11) 0.37153(8) 0.0278(5) Uani 1 1 d DU A .
C101 C 0.88225(13) 0.37374(12) 0.37744(8) 0.0308(5) Uani 1 1 d DU . .
H101 H 0.9008 0.3382 0.3649 0.037 Uiso 1 1 calc R A .
C102 C 0.92848(13) 0.41958(12) 0.40153(8) 0.0325(5) Uani 1 1 d DU A .
C103 C 1.00534(14) 0.41485(13) 0.40470(9) 0.0367(6) Uani 1 1 d DU . .
C104 C 1.02879(15) 0.39381(15) 0.36703(10) 0.0465(7) Uani 1 1 d DU A .
H104 H 0.9952 0.3819 0.3399 0.056 Uiso 1 1 calc R . .
C105 C 1.09976(16) 0.38992(16) 0.36848(12) 0.0554(8) Uani 1 1 d DU . .
H105 H 1.1148 0.3756 0.3425 0.066 Uiso 1 1 calc R A .
C106 C 1.14925(16) 0.40698(15) 0.40817(12) 0.0518(8) Uani 1 1 d DU A .
H106 H 1.1983 0.4038 0.4095 0.062 Uiso 1 1 calc R . .
C107 C 1.12709(15) 0.42855(15) 0.44572(10) 0.0478(7) Uani 1 1 d DU . .
H107 H 1.1609 0.4404 0.4728 0.057 Uiso 1 1 calc R A .
C108 C 1.05560(14) 0.43282(14) 0.44379(9) 0.0424(6) Uani 1 1 d DU A .
H108 H 1.0407 0.4483 0.4695 0.051 Uiso 1 1 calc R . .
C109 C 0.90005(13) 0.47128(12) 0.42027(8) 0.0324(5) Uani 1 1 d DU . .
H109 H 0.9309 0.5023 0.4372 0.039 Uiso 1 1 calc R A .
C110 C 0.82765(13) 0.47786(11) 0.41452(8) 0.0306(5) Uani 1 1 d DU A .
C111 C 0.79571(14) 0.53445(12) 0.43088(8) 0.0324(5) Uani 1 1 d DU . .
C112 C 0.82083(15) 0.59519(12) 0.42613(9) 0.0398(6) Uani 1 1 d DU A .
H112 H 0.8605 0.6006 0.4135 0.048 Uiso 1 1 calc R . .
C113 C 0.78858(17) 0.64819(13) 0.43972(11) 0.0495(7) Uani 1 1 d DU . .
H113 H 0.8063 0.6893 0.4362 0.059 Uiso 1 1 calc R A .
C114 C 0.73086(16) 0.64109(14) 0.45833(10) 0.0460(7) Uani 1 1 d DU A .
H114 H 0.7087 0.6772 0.4675 0.055 Uiso 1 1 calc R . .
C115 C 0.70568(14) 0.58113(13) 0.46341(9) 0.0379(6) Uani 1 1 d DU . .
H115 H 0.6665 0.5760 0.4766 0.046 Uiso 1 1 calc R A .
C116 C 0.73707(13) 0.52847(12) 0.44947(8) 0.0326(5) Uani 1 1 d DU A .
H116 H 0.7185 0.4876 0.4526 0.039 Uiso 1 1 calc R . .
C117 C 0.78348(13) 0.43100(11) 0.39039(8) 0.0295(5) Uani 1 1 d DU . .
H117 H 0.7339 0.4346 0.3868 0.035 Uiso 1 1 calc R A .
O1S O 0.3832(13) 0.4819(7) 0.6970(8) 0.060(5) Uani 0.342(17) 1 d PDU B 1
C2S C 0.4452(12) 0.4445(12) 0.7136(19) 0.050(6) Uani 0.342(17) 1 d PDU B 1
H2S1 H 0.4610 0.4474 0.7473 0.060 Uiso 0.342(17) 1 calc PR B 1
H2S2 H 0.4840 0.4593 0.7003 0.060 Uiso 0.342(17) 1 calc PR B 1
C3S C 0.4252(9) 0.3778(11) 0.6992(14) 0.056(5) Uani 0.342(17) 1 d PDU B 1
H3S1 H 0.4392 0.3671 0.6707 0.068 Uiso 0.342(17) 1 calc PR B 1
H3S2 H 0.4479 0.3475 0.7234 0.068 Uiso 0.342(17) 1 calc PR B 1
C4S C 0.3474(7) 0.3766(5) 0.6919(6) 0.059(4) Uani 0.342(17) 1 d PDU B 1
H4S1 H 0.3338 0.3670 0.7208 0.071 Uiso 0.342(17) 1 calc PR B 1
H4S2 H 0.3259 0.3447 0.6686 0.071 Uiso 0.342(17) 1 calc PR B 1
C5S C 0.3249(10) 0.4420(7) 0.6757(7) 0.058(5) Uani 0.342(17) 1 d PDU B 1
H5S1 H 0.3156 0.4447 0.6419 0.069 Uiso 0.342(17) 1 calc PR B 1
H5S2 H 0.2817 0.4545 0.6851 0.069 Uiso 0.342(17) 1 calc PR B 1
O1R O 0.3802(6) 0.4832(4) 0.6994(4) 0.046(2) Uani 0.658(17) 1 d PDU B 2
C2R C 0.4471(6) 0.4521(6) 0.7100(9) 0.046(3) Uani 0.658(17) 1 d PDU B 2
H2R1 H 0.4682 0.4533 0.7434 0.055 Uiso 0.658(17) 1 calc PR B 2
H2R2 H 0.4798 0.4730 0.6942 0.055 Uiso 0.658(17) 1 calc PR B 2
C3R C 0.4334(5) 0.3845(6) 0.6938(7) 0.053(3) Uani 0.658(17) 1 d PDU B 2
H3R1 H 0.4644 0.3725 0.6737 0.064 Uiso 0.658(17) 1 calc PR B 2
H3R2 H 0.4417 0.3550 0.7201 0.064 Uiso 0.658(17) 1 calc PR B 2
C4R C 0.3575(3) 0.3832(3) 0.6680(3) 0.057(2) Uani 0.658(17) 1 d PDU B 2
H4R1 H 0.3353 0.3420 0.6717 0.068 Uiso 0.658(17) 1 calc PR B 2
H4R2 H 0.3525 0.3915 0.6350 0.068 Uiso 0.658(17) 1 calc PR B 2
C5R C 0.3258(5) 0.4360(4) 0.6901(3) 0.0457(19) Uani 0.658(17) 1 d PDU B 2
H5R1 H 0.2823 0.4525 0.6691 0.055 Uiso 0.658(17) 1 calc PR B 2
H5R2 H 0.3144 0.4214 0.7187 0.055 Uiso 0.658(17) 1 calc PR B 2
O1T O 0.44273(11) 0.40889(10) 0.25391(7) 0.0486(5) Uani 1 1 d DU . .
C2T C 0.43150(19) 0.42768(17) 0.20682(11) 0.0569(8) Uani 1 1 d DU . .
H2T1 H 0.4320 0.3902 0.1872 0.068 Uiso 1 1 calc R . .
H2T2 H 0.4691 0.4572 0.2030 0.068 Uiso 1 1 calc R . .
C3T C 0.3624(2) 0.4589(3) 0.19423(14) 0.0952(16) Uani 1 1 d DU . .
H3T1 H 0.3631 0.4945 0.1730 0.114 Uiso 1 1 calc R . .
H3T2 H 0.3253 0.4285 0.1793 0.114 Uiso 1 1 calc R . .
C4T C 0.3491(3) 0.4820(2) 0.23686(13) 0.0843(14) Uani 1 1 d DU . .
H4T1 H 0.2980 0.4805 0.2358 0.101 Uiso 1 1 calc R . .
H4T2 H 0.3660 0.5261 0.2429 0.101 Uiso 1 1 calc R . .
C5T C 0.39007(18) 0.43753(17) 0.27332(11) 0.0555(8) Uani 1 1 d DU . .
H5T1 H 0.4124 0.4613 0.3015 0.067 Uiso 1 1 calc R . .
H5T2 H 0.3585 0.4049 0.2811 0.067 Uiso 1 1 calc R . .
O1B O 0.9385(4) -0.0645(3) 0.2594(2) 0.0815(19) Uani 0.595(4) 1 d PDU C 1
C2B C 1.0039(8) -0.0364(8) 0.2571(4) 0.096(3) Uani 0.595(4) 1 d PDU C 1
H2B1 H 0.9999 -0.0161 0.2269 0.115 Uiso 0.595(4) 1 calc PR C 1
H2B2 H 1.0419 -0.0685 0.2620 0.115 Uiso 0.595(4) 1 calc PR C 1
C3B C 1.0186(8) 0.0114(8) 0.2942(6) 0.162(6) Uani 0.595(4) 1 d PDU C 1
H3B1 H 1.0674 0.0062 0.3131 0.194 Uiso 0.595(4) 1 calc PR C 1
H3B2 H 1.0140 0.0546 0.2810 0.194 Uiso 0.595(4) 1 calc PR C 1
C4B C 0.9686(6) 0.0029(8) 0.3222(4) 0.164(5) Uani 0.595(4) 1 d PDU C 1
H4B1 H 0.9385 0.0409 0.3208 0.197 Uiso 0.595(4) 1 calc PR C 1
H4B2 H 0.9936 -0.0048 0.3545 0.197 Uiso 0.595(4) 1 calc PR C 1
C5B C 0.9254(6) -0.0529(6) 0.3029(3) 0.128(4) Uani 0.595(4) 1 d PDU C 1
H5B1 H 0.9391 -0.0901 0.3231 0.154 Uiso 0.595(4) 1 calc PR C 1
H5B2 H 0.8747 -0.0441 0.2999 0.154 Uiso 0.595(4) 1 calc PR C 1
O1C O 1.012(3) -0.1240(18) 0.2583(16) 0.187(10) Uani 0.139(6) 1 d PDU D 2
C2C C 1.014(3) -0.068(2) 0.2305(13) 0.158(9) Uani 0.139(6) 1 d PDU D 2
H2C1 H 0.9794 -0.0714 0.2004 0.189 Uiso 0.139(6) 1 calc PR D 2
H2C2 H 1.0614 -0.0602 0.2258 0.189 Uiso 0.139(6) 1 calc PR D 2
C3C C 0.992(4) -0.017(2) 0.260(2) 0.144(8) Uani 0.139(6) 1 d PDU D 2
H3C1 H 1.0072 0.0250 0.2516 0.173 Uiso 0.139(6) 1 calc PR D 2
H3C2 H 0.9408 -0.0175 0.2565 0.173 Uiso 0.139(6) 1 calc PR D 2
C4C C 1.031(4) -0.036(2) 0.3069(16) 0.148(8) Uani 0.139(6) 1 d PDU D 2
H4C1 H 1.0038 -0.0229 0.3293 0.178 Uiso 0.139(6) 1 calc PR D 2
H4C2 H 1.0779 -0.0152 0.3153 0.178 Uiso 0.139(6) 1 calc PR D 2
C5C C 1.038(3) -0.106(2) 0.3053(14) 0.179(11) Uani 0.139(6) 1 d PDU D 2
H5C1 H 1.0875 -0.1184 0.3169 0.215 Uiso 0.139(6) 1 calc PR D 2
H5C2 H 1.0090 -0.1260 0.3243 0.215 Uiso 0.139(6) 1 calc PR D 2
O1A O 0.9548(14) -0.0842(14) 0.2491(7) 0.135(7) Uani 0.267(7) 1 d PDU E 3
C2A C 1.004(3) -0.033(2) 0.2496(10) 0.131(7) Uani 0.267(7) 1 d PDU E 3
H2A1 H 0.9803 0.0030 0.2314 0.157 Uiso 0.267(7) 1 calc PR E 3
H2A2 H 1.0432 -0.0476 0.2363 0.157 Uiso 0.267(7) 1 calc PR E 3
C3A C 1.032(2) -0.0140(15) 0.2984(11) 0.132(6) Uani 0.267(7) 1 d PDU E 3
H3A1 H 1.0846 -0.0105 0.3057 0.159 Uiso 0.267(7) 1 calc PR E 3
H3A2 H 1.0125 0.0273 0.3044 0.159 Uiso 0.267(7) 1 calc PR E 3
C4A C 1.0108(14) -0.0636(16) 0.3253(7) 0.149(7) Uani 0.267(7) 1 d PDU E 3
H4A1 H 0.9969 -0.0453 0.3520 0.178 Uiso 0.267(7) 1 calc PR E 3
H4A2 H 1.0500 -0.0938 0.3365 0.178 Uiso 0.267(7) 1 calc PR E 3
C5A C 0.9503(15) -0.0961(16) 0.2951(8) 0.149(8) Uani 0.267(7) 1 d PDU E 3
H5A1 H 0.9525 -0.1422 0.3014 0.179 Uiso 0.267(7) 1 calc PR E 3
H5A2 H 0.9054 -0.0795 0.3000 0.179 Uiso 0.267(7) 1 calc PR E 3
O1X O -0.1887(4) -0.1982(4) 0.3918(3) 0.204(4) Uani 0.774(6) 1 d PDU F 1
C2X C -0.1832(6) -0.1520(6) 0.4269(6) 0.287(8) Uani 0.774(6) 1 d PDU F 1
H2X1 H -0.1986 -0.1697 0.4533 0.344 Uiso 0.774(6) 1 calc PR F 1
H2X2 H -0.2123 -0.1144 0.4154 0.344 Uiso 0.774(6) 1 calc PR F 1
C3X C -0.1086(7) -0.1357(7) 0.4398(7) 0.347(10) Uani 0.774(6) 1 d PDU F 1
H3X1 H -0.0946 -0.1197 0.4717 0.416 Uiso 0.774(6) 1 calc PR F 1
H3X2 H -0.0970 -0.1034 0.4190 0.416 Uiso 0.774(6) 1 calc PR F 1
C4X C -0.0733(6) -0.1986(7) 0.4351(6) 0.242(7) Uani 0.774(6) 1 d PDU F 1
H4X1 H -0.0786 -0.2294 0.4588 0.291 Uiso 0.774(6) 1 calc PR F 1
H4X2 H -0.0226 -0.1934 0.4358 0.291 Uiso 0.774(6) 1 calc PR F 1
C5X C -0.1173(7) -0.2175(8) 0.3871(5) 0.261(6) Uani 0.774(6) 1 d PDU F 1
H5X1 H -0.1029 -0.1936 0.3626 0.313 Uiso 0.774(6) 1 calc PR F 1
H5X2 H -0.1146 -0.2635 0.3815 0.313 Uiso 0.774(6) 1 calc PR F 1
O1H O 0.9503(14) 0.2799(10) 0.2620(8) 0.154(6) Uani 0.297(9) 1 d PDU G 2
C2H C 0.9561(18) 0.2133(11) 0.2737(7) 0.155(7) Uani 0.297(9) 1 d PDU G 2
H2H1 H 0.9243 0.2015 0.2934 0.186 Uiso 0.297(9) 1 calc PR G 2
H2H2 H 1.0052 0.2016 0.2893 0.186 Uiso 0.297(9) 1 calc PR G 2
C3H C 0.934(2) 0.1835(11) 0.2277(10) 0.143(8) Uani 0.297(9) 1 d PDU G 2
H3H1 H 0.8815 0.1812 0.2175 0.172 Uiso 0.297(9) 1 calc PR G 2
H3H2 H 0.9534 0.1403 0.2279 0.172 Uiso 0.297(9) 1 calc PR G 2
C4H C 0.9630(18) 0.2267(12) 0.1977(8) 0.160(8) Uani 0.297(9) 1 d PDU G 2
H4H1 H 1.0133 0.2171 0.1998 0.192 Uiso 0.297(9) 1 calc PR G 2
H4H2 H 0.9362 0.2229 0.1653 0.192 Uiso 0.297(9) 1 calc PR G 2
C5H C 0.9546(14) 0.2909(9) 0.2161(8) 0.149(6) Uani 0.297(9) 1 d PDU G 2
H5H1 H 0.9956 0.3181 0.2153 0.179 Uiso 0.297(9) 1 calc PR G 2
H5H2 H 0.9111 0.3116 0.1981 0.179 Uiso 0.297(9) 1 calc PR G 2
O1F O 0.1111(13) 0.1764(12) 0.4352(10) 0.280(8) Uani 0.458(8) 1 d PDU H 3
C2F C 0.0562(18) 0.2159(14) 0.4061(8) 0.278(10) Uani 0.458(8) 1 d PDU H 3
H2F1 H 0.0299 0.1924 0.3787 0.333 Uiso 0.458(8) 1 calc PR H 3
H2F2 H 0.0763 0.2550 0.3962 0.333 Uiso 0.458(8) 1 calc PR H 3
C3F C 0.0101(13) 0.2303(16) 0.4384(12) 0.310(12) Uani 0.458(8) 1 d PDU H 3
H3F1 H -0.0232 0.2653 0.4269 0.372 Uiso 0.458(8) 1 calc PR H 3
H3F2 H -0.0166 0.1925 0.4439 0.372 Uiso 0.458(8) 1 calc PR H 3
C4F C 0.0637(19) 0.2488(16) 0.4796(11) 0.353(14) Uani 0.458(8) 1 d PDU H 3
H4F1 H 0.0459 0.2423 0.5074 0.424 Uiso 0.458(8) 1 calc PR H 3
H4F2 H 0.0768 0.2939 0.4780 0.424 Uiso 0.458(8) 1 calc PR H 3
C5F C 0.1261(14) 0.2063(17) 0.4803(9) 0.295(11) Uani 0.458(8) 1 d PDU H 3
H5F1 H 0.1702 0.2314 0.4857 0.354 Uiso 0.458(8) 1 calc PR H 3
H5F2 H 0.1310 0.1740 0.5046 0.354 Uiso 0.458(8) 1 calc PR H 3
O1G O 0.0057(17) 0.2289(13) 0.3108(12) 0.230(10) Uani 0.256(3) 1 d PDU I 4
C2G C 0.008(2) 0.2190(17) 0.3589(11) 0.222(10) Uani 0.256(3) 1 d PDU I 4
H2G1 H -0.0378 0.2281 0.3658 0.266 Uiso 0.256(3) 1 calc PR I 4
H2G2 H 0.0454 0.2449 0.3790 0.266 Uiso 0.256(3) 1 calc PR I 4
C3G C 0.026(2) 0.1499(18) 0.3632(14) 0.232(12) Uani 0.256(3) 1 d PDU I 4
H3G1 H 0.0771 0.1437 0.3751 0.279 Uiso 0.256(3) 1 calc PR I 4
H3G2 H 0.0009 0.1292 0.3844 0.279 Uiso 0.256(3) 1 calc PR I 4
C4G C 0.002(3) 0.1227(14) 0.3165(17) 0.272(14) Uani 0.256(3) 1 d PDU I 4
H4G1 H 0.0422 0.1074 0.3053 0.327 Uiso 0.256(3) 1 calc PR I 4
H4G2 H -0.0314 0.0871 0.3163 0.327 Uiso 0.256(3) 1 calc PR I 4
C5G C -0.035(2) 0.1756(19) 0.2877(11) 0.226(13) Uani 0.256(3) 1 d PDU I 4
H5G1 H -0.0306 0.1718 0.2557 0.272 Uiso 0.256(3) 1 calc PR I 4
H5G2 H -0.0849 0.1785 0.2882 0.272 Uiso 0.256(3) 1 calc PR I 4
O1Y O 0.0652(5) -0.1379(5) 0.4073(4) 0.148(4) Uani 0.519(7) 1 d PDU J 5
C2Y C 0.0993(7) -0.1976(7) 0.4102(4) 0.139(5) Uani 0.519(7) 1 d PDU J 5
H2Y1 H 0.1344 -0.1995 0.3915 0.167 Uiso 0.519(7) 1 calc PR J 5
H2Y2 H 0.0653 -0.2330 0.4019 0.167 Uiso 0.519(7) 1 calc PR J 5
C3Y C 0.1328(6) -0.1957(6) 0.4600(3) 0.107(3) Uani 0.519(7) 1 d PDU J 5
H3Y1 H 0.1729 -0.2258 0.4680 0.128 Uiso 0.519(7) 1 calc PR J 5
H3Y2 H 0.0982 -0.2063 0.4781 0.128 Uiso 0.519(7) 1 calc PR J 5
C4Y C 0.1579(5) -0.1286(5) 0.4684(3) 0.112(3) Uani 0.519(7) 1 d PDU J 5
H4Y1 H 0.1653 -0.1172 0.5011 0.135 Uiso 0.519(7) 1 calc PR J 5
H4Y2 H 0.2025 -0.1218 0.4589 0.135 Uiso 0.519(7) 1 calc PR J 5
C5Y C 0.0995(9) -0.0919(7) 0.4396(5) 0.157(5) Uani 0.519(7) 1 d PDU J 5
H5Y1 H 0.0674 -0.0753 0.4578 0.188 Uiso 0.519(7) 1 calc PR J 5
H5Y2 H 0.1174 -0.0562 0.4244 0.188 Uiso 0.519(7) 1 calc PR J 5
O1Z O 0.1588(11) -0.0158(11) 0.3950(6) 0.252(8) Uani 0.406(6) 1 d PDU K 6
C2Z C 0.1681(13) -0.0575(10) 0.4336(7) 0.194(7) Uani 0.406(6) 1 d PDU K 6
H2Z1 H 0.2164 -0.0544 0.4536 0.233 Uiso 0.406(6) 1 calc PR K 6
H2Z2 H 0.1581 -0.1020 0.4239 0.233 Uiso 0.406(6) 1 calc PR K 6
C3Z C 0.1152(14) -0.0327(12) 0.4563(8) 0.207(8) Uani 0.406(6) 1 d PDU K 6
H3Z1 H 0.1272 -0.0443 0.4891 0.249 Uiso 0.406(6) 1 calc PR K 6
H3Z2 H 0.0676 -0.0493 0.4417 0.249 Uiso 0.406(6) 1 calc PR K 6
C4Z C 0.1180(15) 0.0374(11) 0.4505(8) 0.219(9) Uani 0.406(6) 1 d PDU K 6
H4Z1 H 0.0712 0.0567 0.4488 0.263 Uiso 0.406(6) 1 calc PR K 6
H4Z2 H 0.1529 0.0567 0.4764 0.263 Uiso 0.406(6) 1 calc PR K 6
C5Z C 0.1394(15) 0.0465(10) 0.4068(8) 0.221(8) Uani 0.406(6) 1 d PDU K 6
H5Z1 H 0.0998 0.0634 0.3827 0.265 Uiso 0.406(6) 1 calc PR K 6
H5Z2 H 0.1800 0.0759 0.4110 0.265 Uiso 0.406(6) 1 calc PR K 6
O1D O 0.1044(10) 0.1134(8) 0.4050(6) 0.187(6) Uani 0.392(8) 1 d PDU L 7
C2D C 0.1386(12) 0.1482(11) 0.4453(7) 0.192(7) Uani 0.392(8) 1 d PDU L 7
H2D1 H 0.1903 0.1495 0.4487 0.230 Uiso 0.392(8) 1 calc PR L 7
H2D2 H 0.1289 0.1286 0.4730 0.230 Uiso 0.392(8) 1 calc PR L 7
C3D C 0.1065(13) 0.2152(9) 0.4376(7) 0.195(7) Uani 0.392(8) 1 d PDU L 7
H3D1 H 0.0630 0.2189 0.4488 0.233 Uiso 0.392(8) 1 calc PR L 7
H3D2 H 0.1408 0.2480 0.4523 0.233 Uiso 0.392(8) 1 calc PR L 7
C4D C 0.0914(11) 0.2183(9) 0.3873(7) 0.184(7) Uani 0.392(8) 1 d PDU L 7
H4D1 H 0.1348 0.2285 0.3773 0.221 Uiso 0.392(8) 1 calc PR L 7
H4D2 H 0.0555 0.2512 0.3754 0.221 Uiso 0.392(8) 1 calc PR L 7
C5D C 0.0645(10) 0.1548(9) 0.3706(6) 0.163(6) Uani 0.392(8) 1 d PDU L 7
H5D1 H 0.0133 0.1511 0.3685 0.195 Uiso 0.392(8) 1 calc PR L 7
H5D2 H 0.0734 0.1456 0.3403 0.195 Uiso 0.392(8) 1 calc PR L 7
O1J O 0.9078(4) 0.2122(4) 0.2513(3) 0.110(3) Uani 0.516(9) 1 d PDU M 8
C2J C 0.9482(9) 0.1934(6) 0.2207(6) 0.103(4) Uani 0.516(9) 1 d PDU M 8
H2J1 H 0.9173 0.1815 0.1907 0.123 Uiso 0.516(9) 1 calc PR M 8
H2J2 H 0.9788 0.1570 0.2331 0.123 Uiso 0.516(9) 1 calc PR M 8
C3J C 0.9920(6) 0.2510(6) 0.2162(4) 0.103(3) Uani 0.516(9) 1 d PDU M 8
H3J1 H 1.0359 0.2391 0.2074 0.123 Uiso 0.516(9) 1 calc PR M 8
H3J2 H 0.9650 0.2815 0.1937 0.123 Uiso 0.516(9) 1 calc PR M 8
C4J C 1.0073(6) 0.2769(6) 0.2632(4) 0.105(3) Uani 0.516(9) 1 d PDU M 8
H4J1 H 1.0176 0.3228 0.2633 0.126 Uiso 0.516(9) 1 calc PR M 8
H4J2 H 1.0479 0.2549 0.2834 0.126 Uiso 0.516(9) 1 calc PR M 8
C5J C 0.9411(9) 0.2647(8) 0.2782(6) 0.126(5) Uani 0.516(9) 1 d PDU M 8
H5J1 H 0.9520 0.2543 0.3112 0.151 Uiso 0.516(9) 1 calc PR M 8
H5J2 H 0.9100 0.3024 0.2726 0.151 Uiso 0.516(9) 1 calc PR M 8
O1W O 0.1113(16) -0.1021(19) 0.4005(13) 0.181(8) Uani 0.179(6) 1 d PDU N 9
C2W C 0.054(2) -0.0734(18) 0.4153(18) 0.189(9) Uani 0.179(6) 1 d PDU N 9
H2W1 H 0.0269 -0.0442 0.3916 0.227 Uiso 0.179(6) 1 calc PR N 9
H2W2 H 0.0713 -0.0494 0.4441 0.227 Uiso 0.179(6) 1 calc PR N 9
C3W C 0.008(2) -0.128(2) 0.4228(16) 0.187(10) Uani 0.179(6) 1 d PDU N 9
H3W1 H 0.0208 -0.1422 0.4550 0.225 Uiso 0.179(6) 1 calc PR N 9
H3W2 H -0.0428 -0.1156 0.4148 0.225 Uiso 0.179(6) 1 calc PR N 9
C4W C 0.021(3) -0.178(2) 0.392(2) 0.198(10) Uani 0.179(6) 1 d PDU N 9
H4W1 H -0.0206 -0.1841 0.3660 0.238 Uiso 0.179(6) 1 calc PR N 9
H4W2 H 0.0314 -0.2189 0.4086 0.238 Uiso 0.179(6) 1 calc PR N 9
C5W C 0.083(3) -0.158(2) 0.3747(17) 0.187(9) Uani 0.179(6) 1 d PDU N 9
H5W1 H 0.1194 -0.1916 0.3794 0.225 Uiso 0.179(6) 1 calc PR N 9
H5W2 H 0.0686 -0.1478 0.3416 0.225 Uiso 0.179(6) 1 calc PR N 9
O1E O 0.0920(14) -0.2155(16) 0.4470(11) 0.179(9) Uani 0.203(6) 1 d PDU O 10
C2E C 0.040(2) -0.227(3) 0.4724(10) 0.205(12) Uani 0.203(6) 1 d PDU O 10
H2E1 H 0.0308 -0.1876 0.4881 0.246 Uiso 0.203(6) 1 calc PR O 10
H2E2 H 0.0561 -0.2601 0.4957 0.246 Uiso 0.203(6) 1 calc PR O 10
C3E C -0.0250(15) -0.247(2) 0.4391(15) 0.204(11) Uani 0.203(6) 1 d PDU O 10
H3E1 H -0.0663 -0.2235 0.4439 0.244 Uiso 0.203(6) 1 calc PR O 10
H3E2 H -0.0333 -0.2930 0.4428 0.244 Uiso 0.203(6) 1 calc PR O 10
C4E C -0.0150(19) -0.235(2) 0.3928(12) 0.207(12) Uani 0.203(6) 1 d PDU O 10
H4E1 H -0.0356 -0.1932 0.3812 0.248 Uiso 0.203(6) 1 calc PR O 10
H4E2 H -0.0370 -0.2682 0.3711 0.248 Uiso 0.203(6) 1 calc PR O 10
C5E C 0.063(2) -0.234(2) 0.3995(11) 0.181(10) Uani 0.203(6) 1 d PDU O 10
H5E1 H 0.0801 -0.2769 0.3937 0.218 Uiso 0.203(6) 1 calc PR O 10
H5E2 H 0.0769 -0.2037 0.3784 0.218 Uiso 0.203(6) 1 calc PR O 10

loop_
_atom_site_aniso_label
_atom_site_aniso_U_11
_atom_site_aniso_U_22
_atom_site_aniso_U_33
_atom_site_aniso_U_23
_atom_site_aniso_U_13
_atom_site_aniso_U_12
Fe1 0.0283(2) 0.02337(19) 0.02001(18) -0.00040(13) 0.00513(15) 0.00039(14)
N1 0.0340(12) 0.0278(10) 0.0244(10) 0.0009(8) 0.0060(9) 0.0017(9)
N2 0.0365(12) 0.0316(11) 0.0299(11) 0.0008(9) 0.0077(9) 0.0042(9)
N3 0.0357(12) 0.0315(11) 0.0251(10) 0.0006(8) 0.0055(9) 0.0046(9)
B1 0.0356(16) 0.0282(14) 0.0307(14) -0.0002(11) 0.0082(12) 0.0011(11)
C1 0.043(3) 0.034(3) 0.028(3) -0.001(2) 0.007(2) 0.005(2)
C2 0.053(3) 0.036(3) 0.113(6) -0.005(3) -0.003(3) 0.009(2)
C3 0.061(4) 0.034(3) 0.177(8) 0.011(4) 0.000(5) 0.013(3)
C4 0.066(4) 0.051(3) 0.116(6) 0.023(4) 0.022(4) 0.039(3)
C5 0.046(3) 0.064(4) 0.069(4) 0.003(3) -0.001(3) 0.024(2)
C6 0.047(3) 0.046(3) 0.063(4) -0.007(3) -0.006(3) 0.016(2)
C201 0.035(5) 0.038(5) 0.022(4) -0.004(3) 0.008(3) 0.002(4)
C202 0.109(8) 0.076(7) 0.054(5) -0.010(5) 0.004(5) 0.059(6)
C203 0.123(10) 0.077(7) 0.093(7) -0.005(6) 0.021(7) 0.065(7)
C204 0.162(13) 0.096(10) 0.109(9) -0.005(8) -0.017(10) 0.089(9)
C205 0.189(14) 0.138(13) 0.092(7) 0.026(8) 0.002(10) 0.109(10)
C206 0.164(12) 0.132(10) 0.062(5) 0.004(7) 0.006(8) 0.099(9)
C7 0.0278(13) 0.0298(12) 0.0263(11) 0.0023(9) 0.0028(9) -0.0004(9)
P1 0.0294(3) 0.0256(3) 0.0201(3) -0.0001(2) 0.0045(2) -0.0009(2)
C10 0.0346(14) 0.0277(12) 0.0195(10) 0.0037(9) 0.0038(9) -0.0026(10)
C11 0.0319(13) 0.0282(12) 0.0220(11) 0.0034(9) 0.0030(9) -0.0016(9)
C12 0.0421(14) 0.0264(12) 0.0230(11) 0.0047(9) 0.0068(10) -0.0005(10)
C13 0.0386(14) 0.0317(12) 0.0203(11) 0.0015(9) 0.0032(10) 0.0039(10)
C14 0.0399(15) 0.0310(13) 0.0267(12) 0.0018(10) 0.0062(10) 0.0044(10)
C15 0.0393(15) 0.0409(14) 0.0346(13) 0.0040(11) 0.0088(11) 0.0067(11)
C16 0.0456(17) 0.0478(16) 0.0330(14) 0.0036(12) 0.0105(12) 0.0161(13)
C17 0.0575(18) 0.0338(14) 0.0302(13) -0.0011(11) 0.0057(12) 0.0135(12)
C18 0.0502(16) 0.0302(13) 0.0274(12) 0.0018(10) 0.0057(11) 0.0015(11)
C19 0.0415(14) 0.0307(12) 0.0229(11) -0.0010(9) 0.0058(10) -0.0048(10)
C20 0.0382(14) 0.0305(12) 0.0244(11) 0.0024(9) 0.0035(10) -0.0067(10)
C21 0.0392(15) 0.0367(14) 0.0308(13) 0.0012(10) 0.0062(11) -0.0094(11)
C22 0.0443(16) 0.0489(16) 0.0299(13) -0.0021(12) 0.0065(12) -0.0092(13)
C23 0.0499(18) 0.066(2) 0.0285(13) -0.0010(13) 0.0030(12) -0.0188(15)
C24 0.0399(17) 0.076(2) 0.0388(15) 0.0021(15) 0.0013(13) -0.0199(15)
C25 0.0396(17) 0.071(2) 0.0391(15) -0.0027(14) 0.0091(13) -0.0161(14)
C26 0.0416(16) 0.0503(16) 0.0316(13) -0.0033(12) 0.0065(12) -0.0134(12)
C27 0.0374(14) 0.0315(13) 0.0234(11) 0.0022(9) 0.0074(10) -0.0029(10)
C28 0.0336(13) 0.0289(12) 0.0184(10) -0.0024(9) 0.0062(9) -0.0031(10)
C29 0.0332(13) 0.0314(12) 0.0215(11) -0.0005(9) 0.0061(10) 0.0012(10)
C30 0.0412(15) 0.0289(12) 0.0227(11) -0.0003(9) 0.0083(10) -0.0006(10)
C31 0.0390(15) 0.0292(13) 0.0360(13) 0.0042(10) 0.0108(11) -0.0008(10)
C32 0.064(2) 0.0369(15) 0.068(2) 0.0154(14) 0.0370(17) 0.0089(14)
C33 0.090(3) 0.051(2) 0.136(4) 0.038(2) 0.076(3) 0.032(2)
C34 0.093(3) 0.056(2) 0.142(4) 0.060(3) 0.072(3) 0.037(2)
C35 0.067(2) 0.0508(19) 0.081(2) 0.0355(18) 0.0375(19) 0.0134(16)
C36 0.0456(16) 0.0340(14) 0.0455(15) 0.0078(12) 0.0163(13) 0.0015(12)
C37 0.0369(14) 0.0279(12) 0.0257(12) 0.0005(9) 0.0095(10) -0.0027(10)
C38 0.0369(14) 0.0291(12) 0.0222(11) -0.0037(9) 0.0066(10) -0.0029(10)
C39 0.0372(14) 0.0319(13) 0.0252(12) 0.0017(10) 0.0080(10) 0.0013(10)
C40 0.0416(15) 0.0318(13) 0.0333(13) -0.0024(10) 0.0086(11) -0.0012(11)
C41 0.0468(17) 0.0361(14) 0.0442(15) -0.0028(12) 0.0138(13) 0.0067(12)
C42 0.0406(16) 0.0461(16) 0.0559(18) 0.0044(14) 0.0178(14) 0.0070(12)
C43 0.0380(16) 0.0408(16) 0.074(2) 0.0102(15) 0.0165(15) -0.0032(12)
C44 0.0410(16) 0.0302(13) 0.0520(16) 0.0044(12) 0.0116(13) -0.0004(11)
C45 0.0369(14) 0.0266(12) 0.0181(10) -0.0007(9) 0.0040(9) -0.0017(10)
C8 0.0359(13) 0.0251(11) 0.0264(12) 0.0005(9) 0.0079(10) 0.0010(10)
P2 0.0314(3) 0.0253(3) 0.0221(3) -0.0019(2) 0.0053(2) -0.0009(2)
C46 0.0358(14) 0.0281(12) 0.0250(11) -0.0043(9) 0.0068(10) -0.0047(10)
C47 0.0365(14) 0.0308(12) 0.0252(12) -0.0016(9) 0.0062(10) -0.0034(10)
C48 0.0412(15) 0.0295(12) 0.0304(12) -0.0044(10) 0.0093(11) -0.0032(10)
C49 0.0511(16) 0.0340(13) 0.0272(12) -0.0001(10) 0.0139(11) 0.0032(11)
C50 0.0625(19) 0.0363(14) 0.0270(13) -0.0001(11) 0.0126(12) 0.0052(12)
C51 0.088(2) 0.0398(16) 0.0345(15) -0.0019(12) 0.0197(15) 0.0124(15)
C52 0.082(2) 0.0479(17) 0.0452(17) 0.0053(14) 0.0278(17) 0.0250(16)
C53 0.0565(19) 0.0544(18) 0.0427(16) 0.0080(13) 0.0188(14) 0.0156(14)
C54 0.0498(17) 0.0424(15) 0.0379(14) -0.0003(12) 0.0154(13) 0.0037(12)
C55 0.0467(16) 0.0332(13) 0.0246(12) -0.0065(10) 0.0089(11) -0.0051(11)
C56 0.0389(14) 0.0303(12) 0.0279(12) -0.0023(10) 0.0063(11) -0.0062(10)
C57 0.0488(16) 0.0269(12) 0.0275(12) -0.0028(10) 0.0038(11) -0.0057(11)
C58 0.0596(18) 0.0352(14) 0.0291(13) -0.0037(11) 0.0079(12) -0.0040(12)
C59 0.079(2) 0.0372(15) 0.0267(13) 0.0000(11) 0.0019(14) -0.0058(14)
C60 0.065(2) 0.0442(17) 0.0396(16) 0.0055(13) -0.0109(14) 0.0002(15)
C61 0.0514(19) 0.0495(18) 0.0477(17) 0.0034(14) -0.0011(14) 0.0027(14)
C62 0.0469(17) 0.0394(15) 0.0335(14) 0.0031(11) 0.0035(12) 0.0015(12)
C63 0.0374(14) 0.0286(12) 0.0289(12) -0.0049(10) 0.0087(10) -0.0041(10)
C64 0.0343(13) 0.0300(12) 0.0221(11) -0.0049(9) 0.0060(10) -0.0021(10)
C65 0.0338(13) 0.0291(12) 0.0242(11) -0.0042(9) 0.0045(10) 0.0005(10)
C66 0.0367(14) 0.0310(12) 0.0256(12) -0.0039(10) 0.0075(10) -0.0017(10)
C67 0.0385(14) 0.0292(12) 0.0298(12) -0.0018(10) 0.0140(11) -0.0010(10)
C68 0.0388(15) 0.0357(13) 0.0320(13) -0.0021(10) 0.0108(11) -0.0036(11)
C69 0.0488(17) 0.0352(14) 0.0450(15) -0.0055(12) 0.0197(13) -0.0109(12)
C70 0.0589(19) 0.0302(14) 0.0484(16) 0.0044(12) 0.0246(14) 0.0013(12)
C71 0.0502(17) 0.0359(14) 0.0368(14) 0.0066(11) 0.0140(12) 0.0048(12)
C72 0.0442(15) 0.0332(13) 0.0312(13) -0.0011(10) 0.0111(11) -0.0017(11)
C73 0.0345(14) 0.0349(13) 0.0331(13) -0.0031(10) 0.0086(11) -0.0019(10)
C74 0.0372(14) 0.0332(13) 0.0322(13) -0.0025(10) 0.0075(11) 0.0017(10)
C75 0.0369(15) 0.0314(14) 0.0572(17) 0.0009(12) 0.0103(13) -0.0005(11)
C76 0.064(2) 0.070(2) 0.060(2) -0.0094(17) 0.0108(17) 0.0254(18)
C77 0.070(3) 0.079(3) 0.089(3) -0.012(2) 0.022(2) 0.032(2)
C78 0.046(2) 0.056(2) 0.111(3) 0.005(2) 0.009(2) 0.0151(16)
C79 0.064(3) 0.093(3) 0.093(3) 0.030(3) 0.004(2) 0.021(2)
C80 0.060(2) 0.084(3) 0.065(2) 0.018(2) 0.0139(18) 0.0200(19)
C81 0.0393(14) 0.0275(12) 0.0275(12) -0.0020(10) 0.0065(10) -0.0013(10)
C9 0.0319(13) 0.0300(12) 0.0272(12) -0.0037(9) 0.0064(10) 0.0019(10)
P3 0.0293(3) 0.0265(3) 0.0220(3) -0.0015(2) 0.0063(2) -0.0006(2)
C82 0.0287(13) 0.0320(12) 0.0257(11) 0.0007(9) 0.0072(10) 0.0018(10)
C83 0.0342(14) 0.0351(13) 0.0277(12) -0.0031(10) 0.0087(10) -0.0010(10)
C84 0.0338(14) 0.0363(13) 0.0314(13) 0.0012(10) 0.0084(11) -0.0001(11)
C85 0.0415(16) 0.0393(14) 0.0390(14) 0.0034(11) 0.0123(12) -0.0045(11)
C86 0.069(2) 0.0453(17) 0.0402(15) 0.0057(13) 0.0068(14) -0.0159(15)
C87 0.098(3) 0.052(2) 0.054(2) 0.0023(16) 0.0011(19) -0.0303(19)
C88 0.083(3) 0.0420(18) 0.072(2) 0.0114(16) 0.010(2) -0.0195(17)
C89 0.061(2) 0.0505(18) 0.0529(18) 0.0168(15) 0.0121(16) -0.0072(15)
C90 0.0464(17) 0.0428(15) 0.0399(15) 0.0065(12) 0.0110(13) -0.0028(12)
C91 0.0385(15) 0.0432(14) 0.0284(12) 0.0036(11) 0.0107(11) 0.0005(11)
C92 0.0349(14) 0.0376(13) 0.0260(12) -0.0005(10) 0.0072(10) 0.0041(11)
C93 0.0433(16) 0.0437(15) 0.0276(12) -0.0026(11) 0.0124(11) 0.0044(12)
C94 0.0589(19) 0.0496(17) 0.0299(14) -0.0006(12) 0.0094(13) 0.0152(14)
C95 0.072(2) 0.063(2) 0.0274(14) -0.0039(13) 0.0070(14) 0.0198(17)
C96 0.062(2) 0.0615(19) 0.0328(14) -0.0131(13) 0.0100(14) 0.0073(15)
C97 0.065(2) 0.0457(16) 0.0398(15) -0.0092(13) 0.0172(14) 0.0044(14)
C98 0.0526(18) 0.0419(15) 0.0306(13) -0.0019(11) 0.0133(12) 0.0051(12)
C99 0.0316(13) 0.0315(13) 0.0277(12) -0.0006(9) 0.0066(10) 0.0033(10)
C100 0.0313(13) 0.0290(12) 0.0227(11) 0.0008(9) 0.0060(9) -0.0030(9)
C101 0.0329(13) 0.0320(13) 0.0276(12) -0.0011(10) 0.0076(10) -0.0006(10)
C102 0.0320(13) 0.0363(13) 0.0296(12) -0.0016(10) 0.0081(10) -0.0030(10)
C103 0.0342(14) 0.0378(14) 0.0380(14) -0.0002(11) 0.0086(11) -0.0004(11)
C104 0.0396(16) 0.0543(18) 0.0476(16) -0.0150(14) 0.0147(13) -0.0085(13)
C105 0.0430(18) 0.0577(19) 0.071(2) -0.0206(16) 0.0254(16) -0.0075(14)
C106 0.0335(16) 0.0473(17) 0.076(2) 0.0023(15) 0.0156(15) 0.0020(13)
C107 0.0337(16) 0.0569(18) 0.0479(16) 0.0073(14) 0.0003(13) -0.0057(13)
C108 0.0366(15) 0.0529(17) 0.0367(14) -0.0020(12) 0.0070(12) -0.0023(12)
C109 0.0330(14) 0.0347(13) 0.0295(12) -0.0046(10) 0.0074(10) -0.0061(10)
C110 0.0349(14) 0.0332(13) 0.0246(11) -0.0011(9) 0.0093(10) -0.0020(10)
C111 0.0362(14) 0.0326(13) 0.0272(12) -0.0052(10) 0.0057(10) -0.0020(10)
C112 0.0428(16) 0.0378(14) 0.0408(14) -0.0056(11) 0.0142(12) -0.0052(12)
C113 0.064(2) 0.0306(14) 0.0547(18) -0.0066(13) 0.0161(15) -0.0046(13)
C114 0.0520(18) 0.0418(16) 0.0443(16) -0.0065(13) 0.0118(14) 0.0101(13)
C115 0.0379(15) 0.0445(15) 0.0303(13) -0.0033(11) 0.0063(11) 0.0067(11)
C116 0.0342(14) 0.0348(13) 0.0276(12) -0.0030(10) 0.0056(10) -0.0009(10)
C117 0.0301(13) 0.0336(13) 0.0251(11) -0.0001(9) 0.0075(10) -0.0017(10)
O1S 0.067(9) 0.029(6) 0.072(11) 0.029(7) -0.005(8) -0.002(6)
C2S 0.051(7) 0.056(9) 0.043(10) 0.013(8) 0.009(7) -0.001(6)
C3S 0.081(7) 0.041(7) 0.040(8) 0.011(6) 0.003(10) 0.017(7)
C4S 0.080(6) 0.042(5) 0.047(8) 0.009(5) -0.002(6) -0.012(5)
C5S 0.054(6) 0.053(7) 0.059(11) 0.009(6) 0.000(7) 0.004(5)
O1R 0.057(4) 0.035(4) 0.046(4) -0.004(3) 0.010(3) 0.003(3)
C2R 0.058(4) 0.040(4) 0.040(5) 0.007(4) 0.014(4) 0.001(3)
C3R 0.064(4) 0.047(4) 0.053(7) 0.000(4) 0.019(3) 0.009(3)
C4R 0.073(4) 0.041(3) 0.049(4) -0.006(3) 0.001(3) 0.008(2)
C5R 0.053(3) 0.042(4) 0.037(4) 0.002(3) 0.000(3) 0.004(2)
O1T 0.0458(12) 0.0569(13) 0.0450(11) 0.0100(9) 0.0149(9) 0.0102(9)
C2T 0.064(2) 0.065(2) 0.0428(16) 0.0021(15) 0.0130(15) 0.0106(16)
C3T 0.080(3) 0.148(4) 0.062(2) 0.042(3) 0.026(2) 0.050(3)
C4T 0.094(3) 0.099(3) 0.064(2) 0.014(2) 0.026(2) 0.054(3)
C5T 0.054(2) 0.066(2) 0.0479(17) 0.0001(15) 0.0163(15) 0.0095(16)
O1B 0.051(3) 0.091(4) 0.096(4) 0.020(3) 0.003(3) -0.008(3)
C2B 0.053(5) 0.109(7) 0.125(7) -0.014(6) 0.022(5) -0.005(5)
C3B 0.109(9) 0.231(13) 0.165(10) -0.089(9) 0.075(7) -0.074(9)
C4B 0.097(7) 0.287(13) 0.118(7) -0.074(8) 0.044(6) -0.086(8)
C5B 0.104(7) 0.194(11) 0.084(5) 0.021(7) 0.015(5) -0.048(7)
O1C 0.19(2) 0.200(14) 0.163(19) -0.004(14) 0.03(2) 0.00(2)
C2C 0.131(18) 0.176(18) 0.158(13) -0.023(13) 0.018(17) -0.001(17)
C3C 0.096(14) 0.191(13) 0.147(13) -0.029(12) 0.030(13) -0.029(13)
C4C 0.102(14) 0.207(15) 0.146(12) -0.009(13) 0.049(13) -0.030(15)
C5C 0.16(2) 0.213(16) 0.164(16) -0.010(15) 0.04(2) -0.01(2)
O1A 0.099(12) 0.175(15) 0.129(9) 0.021(10) 0.026(9) -0.022(10)
C2A 0.095(13) 0.160(14) 0.139(10) -0.021(11) 0.029(11) -0.023(11)
C3A 0.091(11) 0.183(14) 0.142(11) -0.046(11) 0.064(10) -0.011(10)
C4A 0.114(13) 0.212(17) 0.132(10) -0.035(12) 0.054(10) -0.029(12)
C5A 0.125(16) 0.197(18) 0.119(12) 0.008(15) 0.017(12) -0.030(13)
O1X 0.137(5) 0.183(7) 0.282(10) 0.041(6) 0.037(6) 0.001(5)
C2X 0.182(9) 0.116(8) 0.49(2) -0.090(11) -0.063(12) -0.021(7)
C3X 0.202(12) 0.191(12) 0.55(2) 0.054(12) -0.090(15) -0.049(10)
C4X 0.118(7) 0.228(12) 0.349(16) 0.136(12) -0.007(9) -0.026(8)
C5X 0.150(10) 0.380(16) 0.262(14) 0.118(11) 0.068(9) 0.004(11)
O1H 0.123(13) 0.164(11) 0.177(12) -0.065(10) 0.041(11) 0.009(11)
C2H 0.120(15) 0.164(12) 0.160(11) -0.065(10) -0.008(13) -0.005(14)
C3H 0.114(17) 0.154(11) 0.156(14) -0.073(11) 0.020(14) 0.024(13)
C4H 0.144(17) 0.154(15) 0.169(13) -0.065(12) 0.011(13) 0.007(14)
C5H 0.109(14) 0.161(11) 0.169(13) -0.055(11) 0.018(13) 0.026(12)
O1F 0.229(14) 0.299(17) 0.278(15) -0.012(13) -0.005(12) -0.064(13)
C2F 0.284(19) 0.216(16) 0.308(17) 0.069(15) 0.023(14) -0.084(15)
C3F 0.30(2) 0.28(2) 0.31(3) 0.04(2) -0.003(16) 0.01(2)
C4F 0.34(3) 0.28(3) 0.37(2) -0.06(2) -0.04(2) 0.02(2)
C5F 0.247(18) 0.30(2) 0.309(17) -0.052(16) 0.010(16) -0.058(16)
O1G 0.21(2) 0.26(2) 0.23(2) -0.035(18) 0.05(2) -0.021(19)
C2G 0.186(19) 0.217(17) 0.262(19) 0.029(18) 0.053(19) -0.094(17)
C3G 0.22(3) 0.217(19) 0.28(2) -0.023(18) 0.08(2) -0.10(2)
C4G 0.29(3) 0.27(2) 0.26(3) -0.01(2) 0.08(3) -0.06(3)
C5G 0.24(3) 0.23(3) 0.25(2) 0.009(19) 0.14(2) -0.08(2)
O1Y 0.091(6) 0.155(8) 0.181(9) 0.007(6) -0.003(6) 0.020(5)
C2Y 0.120(9) 0.204(11) 0.088(7) 0.005(7) 0.017(6) 0.061(8)
C3Y 0.069(6) 0.174(8) 0.076(5) -0.018(6) 0.014(5) 0.012(6)
C4Y 0.099(7) 0.152(8) 0.099(7) 0.019(6) 0.050(5) 0.031(6)
C5Y 0.148(11) 0.209(9) 0.096(8) -0.006(7) -0.003(7) 0.049(9)
O1Z 0.273(17) 0.307(19) 0.193(13) 0.027(12) 0.092(12) 0.124(16)
C2Z 0.170(15) 0.267(15) 0.131(13) -0.017(11) 0.008(12) 0.057(14)
C3Z 0.209(16) 0.254(17) 0.159(14) -0.016(14) 0.045(11) 0.043(16)
C4Z 0.23(2) 0.267(17) 0.172(16) 0.018(16) 0.066(15) 0.080(18)
C5Z 0.227(19) 0.278(16) 0.175(16) 0.001(14) 0.084(14) 0.074(16)
O1D 0.176(13) 0.241(12) 0.164(12) 0.008(9) 0.084(9) 0.026(10)
C2D 0.106(13) 0.238(16) 0.234(15) 0.000(11) 0.049(12) -0.055(13)
C3D 0.175(14) 0.188(12) 0.219(13) 0.030(11) 0.045(13) -0.127(12)
C4D 0.143(13) 0.214(12) 0.216(14) 0.013(11) 0.084(12) -0.093(11)
C5D 0.143(16) 0.181(14) 0.193(13) 0.014(10) 0.096(10) -0.022(11)
O1J 0.088(5) 0.142(7) 0.098(5) -0.020(5) 0.021(4) -0.001(4)
C2J 0.078(7) 0.106(8) 0.130(9) -0.022(7) 0.036(6) 0.014(5)
C3J 0.094(7) 0.111(8) 0.098(6) -0.016(6) 0.014(5) 0.013(5)
C4J 0.078(6) 0.122(8) 0.119(8) -0.032(6) 0.032(6) 0.011(5)
C5J 0.113(9) 0.123(10) 0.158(11) -0.029(8) 0.064(8) -0.013(7)
O1W 0.145(15) 0.237(17) 0.147(16) -0.010(15) 0.012(14) 0.025(13)
C2W 0.158(18) 0.214(17) 0.180(18) -0.012(16) 0.013(16) 0.038(15)
C3W 0.130(19) 0.22(2) 0.20(2) 0.005(19) 0.013(16) 0.050(17)
C4W 0.156(19) 0.207(18) 0.22(2) -0.002(18) 0.015(17) 0.030(15)
C5W 0.163(17) 0.204(18) 0.183(18) 0.000(14) 0.020(15) 0.044(15)
O1E 0.173(16) 0.198(18) 0.159(16) 0.032(16) 0.029(14) 0.013(16)
C2E 0.17(2) 0.23(3) 0.217(18) 0.03(2) 0.050(15) 0.03(2)
C3E 0.143(16) 0.18(2) 0.27(2) 0.10(2) 0.012(16) 0.061(17)
C4E 0.180(17) 0.18(2) 0.237(19) 0.04(2) 0.000(17) 0.03(2)
C5E 0.178(18) 0.17(2) 0.175(16) 0.031(18) 0.001(15) 0.022(19)

loop_
_atom_type_symbol
_atom_type_description
_atom_type_scat_dispersion_real
_atom_type_scat_dispersion_imag
_atom_type_scat_source
C C 0.0181 0.0091 'International Tables Vol C Tables 4.2.6.8 and 6.1.1.4'
H H 0.0000 0.0000 'International Tables Vol C Tables 4.2.6.8 and 6.1.1.4'
B B 0.0090 0.0039 'International Tables Vol C Tables 4.2.6.8 and 6.1.1.4'
N N 0.0311 0.0180 'International Tables Vol C Tables 4.2.6.8 and 6.1.1.4'
O O 0.0492 0.0322 'International Tables Vol C Tables 4.2.6.8 and 6.1.1.4'
P P 0.2955 0.4335 'International Tables Vol C Tables 4.2.6.8 and 6.1.1.4'
Fe Fe -1.1336 3.1974 'International Tables Vol C Tables 4.2.6.8 and 6.1.1.4'

loop_
_geom_angle_atom_site_label_1
_geom_angle_atom_site_label_2
_geom_angle_atom_site_label_3
_geom_angle
N3 Fe1 N2 41.81(9)
N3 Fe1 N1 84.54(8)
N2 Fe1 N1 88.28(9)
N3 Fe1 P2 152.90(7)
N2 Fe1 P2 111.11(7)
N1 Fe1 P2 95.56(6)
N3 Fe1 P3 115.57(7)
N2 Fe1 P3 157.33(7)
N1 Fe1 P3 90.93(6)
P2 Fe1 P3 91.53(3)
N3 Fe1 P1 92.85(6)
N2 Fe1 P1 90.35(6)
N1 Fe1 P1 177.25(6)
P2 Fe1 P1 87.16(2)
P3 Fe1 P1 89.41(3)
Fe1 N1 H1N 114.5(17)
Fe1 N1 H2N 109.2(18)
H1N N1 H2N 108(2)
Fe1 N1 H3N 113.1(18)
H1N N1 H3N 104(2)
H2N N1 H3N 107(3)
N3 N2 Fe1 67.79(12)
N3 N2 H4N 101.3(19)
Fe1 N2 H4N 107.8(19)
N2 N3 Fe1 70.40(12)
N2 N3 H5N 109.6(18)
Fe1 N3 H5N 121.6(18)
N2 N3 H6N 114.2(18)
Fe1 N3 H6N 119.3(18)
H5N N3 H6N 113(3)
C201 B1 C1 10.8(4)
C201 B1 C8 105.8(3)
C1 B1 C8 111.6(3)
C201 B1 C9 107.9(3)
C1 B1 C9 112.5(2)
C8 B1 C9 111.6(2)
C201 B1 C7 115.2(4)
C1 B1 C7 104.4(2)
C8 B1 C7 109.7(2)
C9 B1 C7 106.66(19)
C6 C1 C2 113.8(5)
C6 C1 B1 122.9(5)
C2 C1 B1 123.3(5)
C3 C2 C1 122.6(6)
C3 C2 H2 118.7
C1 C2 H2 118.7
C4 C3 C2 121.7(6)
C4 C3 H3 119.2
C2 C3 H3 119.2
C3 C4 C5 117.3(5)
C3 C4 H4 121.3
C5 C4 H4 121.3
C4 C5 C6 120.4(6)
C4 C5 H5 119.8
C6 C5 H5 119.8
C1 C6 C5 124.3(5)
C1 C6 H6 117.9
C5 C6 H6 117.9
C202 C201 C206 112.3(9)
C202 C201 B1 126.2(8)
C206 C201 B1 121.4(8)
C201 C202 C203 126.5(10)
C201 C202 H202 116.8
C203 C202 H202 116.8
C204 C203 C202 120.8(10)
C204 C203 H203 119.6
C202 C203 H203 119.6
C203 C204 C205 117.2(11)
C203 C204 H204 121.4
C205 C204 H204 121.4
C204 C205 C206 120.8(11)
C204 C205 H205 119.6
C206 C205 H205 119.6
C201 C206 C205 122.4(11)
C201 C206 H206 118.8
C205 C206 H206 118.8
B1 C7 P1 112.06(16)
B1 C7 H7A 109.2
P1 C7 H7A 109.2
B1 C7 H7B 109.2
P1 C7 H7B 109.2
H7A C7 H7B 107.9
C7 P1 C28 104.50(11)
C7 P1 C10 104.74(11)
C28 P1 C10 97.92(10)
C7 P1 Fe1 113.79(8)
C28 P1 Fe1 116.24(8)
C10 P1 Fe1 117.59(7)
C27 C10 C11 118.4(2)
C27 C10 P1 120.04(18)
C11 C10 P1 121.49(18)
C10 C11 C12 121.0(2)
C10 C11 H11 119.5
C12 C11 H11 119.5
C19 C12 C11 119.1(2)
C19 C12 C13 120.0(2)
C11 C12 C13 120.5(2)
C14 C13 C18 118.5(2)
C14 C13 C12 119.2(2)
C18 C13 C12 122.2(2)
C15 C14 C13 120.8(2)
C15 C14 H14 119.6
C13 C14 H14 119.6
C16 C15 C14 119.9(3)
C16 C15 H15 120.1
C14 C15 H15 120.1
C17 C16 C15 120.1(3)
C17 C16 H16 119.9
C15 C16 H16 119.9
C16 C17 C18 120.1(2)
C16 C17 H17 119.9
C18 C17 H17 119.9
C17 C18 C13 120.6(3)
C17 C18 H18 119.7
C13 C18 H18 119.7
C12 C19 C20 121.3(2)
C12 C19 H19 119.3
C20 C19 H19 119.3
C27 C20 C19 118.0(2)
C27 C20 C21 120.0(2)
C19 C20 C21 121.8(2)
C22 C21 C26 117.7(2)
C22 C21 C20 121.4(2)
C26 C21 C20 120.9(2)
C23 C22 C21 121.2(3)
C23 C22 H22 119.4
C21 C22 H22 119.4
C24 C23 C22 120.2(3)
C24 C23 H23 119.9
C22 C23 H23 119.9
C23 C24 C25 119.4(3)
C23 C24 H24 120.3
C25 C24 H24 120.3
C26 C25 C24 120.2(3)
C26 C25 H25 119.9
C24 C25 H25 119.9
C25 C26 C21 121.2(3)
C25 C26 H26 119.4
C21 C26 H26 119.4
C10 C27 C20 122.2(2)
C10 C27 H27 118.9
C20 C27 H27 118.9
C45 C28 C29 118.9(2)
C45 C28 P1 120.01(17)
C29 C28 P1 121.09(19)
C28 C29 C30 121.0(2)
C28 C29 H29 119.5
C30 C29 H29 119.5
C37 C30 C29 119.0(2)
C37 C30 C31 122.2(2)
C29 C30 C31 118.7(2)
C32 C31 C36 118.6(2)
C32 C31 C30 120.6(2)
C36 C31 C30 120.8(2)
C33 C32 C31 121.2(3)
C33 C32 H32 119.4
C31 C32 H32 119.4
C32 C33 C34 119.7(3)
C32 C33 H33 120.1
C34 C33 H33 120.1
C33 C34 C35 120.2(3)
C33 C34 H34 119.9
C35 C34 H34 119.9
C34 C35 C36 119.9(3)
C34 C35 H35 120.0
C36 C35 H35 120.0
C35 C36 C31 120.3(3)
C35 C36 H36 119.8
C31 C36 H36 119.8
C30 C37 C38 121.0(2)
C30 C37 H37 119.5
C38 C37 H37 119.5
C45 C38 C37 118.6(2)
C45 C38 C39 120.9(2)
C37 C38 C39 120.5(2)
C40 C39 C44 117.8(2)
C40 C39 C38 120.5(2)
C44 C39 C38 121.7(2)
C41 C40 C39 120.9(2)
C41 C40 H40 119.5
C39 C40 H40 119.5
C42 C41 C40 120.6(3)
C42 C41 H41 119.7
C40 C41 H41 119.7
C41 C42 C43 119.2(3)
C41 C42 H42 120.4
C43 C42 H42 120.4
C44 C43 C42 120.4(3)
C44 C43 H43 119.8
C42 C43 H43 119.8
C43 C44 C39 121.1(3)
C43 C44 H44 119.5
C39 C44 H44 119.5
C28 C45 C38 121.3(2)
C28 C45 H45 119.4
C38 C45 H45 119.4
B1 C8 P2 115.38(16)
B1 C8 H8A 108.4
P2 C8 H8A 108.4
B1 C8 H8B 108.4
P2 C8 H8B 108.4
H8A C8 H8B 107.5
C8 P2 C64 104.64(11)
C8 P2 C46 103.16(11)
C64 P2 C46 97.03(11)
C8 P2 Fe1 114.10(8)
C64 P2 Fe1 116.03(8)
C46 P2 Fe1 119.46(8)
C47 C46 C63 118.3(2)
C47 C46 P2 120.91(18)
C63 C46 P2 120.61(18)
C46 C47 C48 121.8(2)
C46 C47 H47 119.1
C48 C47 H47 119.1
C55 C48 C47 118.7(2)
C55 C48 C49 122.7(2)
C47 C48 C49 118.5(2)
C54 C49 C50 118.9(3)
C54 C49 C48 120.6(2)
C50 C49 C48 120.3(3)
C51 C50 C49 120.0(3)
C51 C50 H50 120.0
C49 C50 H50 120.0
C52 C51 C50 120.4(3)
C52 C51 H51 119.8
C50 C51 H51 119.8
C51 C52 C53 120.0(3)
C51 C52 H52 120.0
C53 C52 H52 120.0
C54 C53 C52 120.3(3)
C54 C53 H53 119.9
C52 C53 H53 119.9
C53 C54 C49 120.5(3)
C53 C54 H54 119.7
C49 C54 H54 119.7
C48 C55 C56 121.1(2)
C48 C55 H55 119.5
C56 C55 H55 119.5
C55 C56 C63 118.7(2)
C55 C56 C57 120.4(2)
C63 C56 C57 120.8(2)
C62 C57 C58 118.1(2)
C62 C57 C56 121.4(2)
C58 C57 C56 120.5(3)
C59 C58 C57 120.3(3)
C59 C58 H58 119.9
C57 C58 H58 119.9
C60 C59 C58 120.8(3)
C60 C59 H59 119.6
C58 C59 H59 119.6
C59 C60 C61 119.6(3)
C59 C60 H60 120.2
C61 C60 H60 120.2
C62 C61 C60 119.6(3)
C62 C61 H61 120.2
C60 C61 H61 120.2
C61 C62 C57 121.6(3)
C61 C62 H62 119.2
C57 C62 H62 119.2
C46 C63 C56 121.3(2)
C46 C63 H63 119.3
C56 C63 H63 119.3
C65 C64 C81 118.6(2)
C65 C64 P2 120.19(18)
C81 C64 P2 121.24(18)
C64 C65 C66 121.8(2)
C64 C65 H65 119.1
C66 C65 H65 119.1
C65 C66 C73 118.8(2)
C65 C66 C67 118.8(2)
C73 C66 C67 122.4(2)
C68 C67 C72 118.7(2)
C68 C67 C66 121.7(2)
C72 C67 C66 119.6(2)
C67 C68 C69 120.2(2)
C67 C68 H68 119.9
C69 C68 H68 119.9
C70 C69 C68 120.5(3)
C70 C69 H69 119.7
C68 C69 H69 119.7
C71 C70 C69 120.0(3)
C71 C70 H70 120.0
C69 C70 H70 120.0
C70 C71 C72 119.9(3)
C70 C71 H71 120.1
C72 C71 H71 120.1
C71 C72 C67 120.8(2)
C71 C72 H72 119.6
C67 C72 H72 119.6
C66 C73 C74 120.7(2)
C66 C73 H73 119.7
C74 C73 H73 119.7
C81 C74 C73 119.2(2)
C81 C74 C75 120.9(2)
C73 C74 C75 119.9(2)
C76 C75 C80 117.8(3)
C76 C75 C74 121.1(3)
C80 C75 C74 121.1(3)
C75 C76 C77 121.7(4)
C75 C76 H76 119.2
C77 C76 H76 119.2
C78 C77 C76 121.3(4)
C78 C77 H77 119.3
C76 C77 H77 119.3
C77 C78 C79 119.4(4)
C77 C78 H78 120.3
C79 C78 H78 120.3
C78 C79 C80 119.7(4)
C78 C79 H79 120.2
C80 C79 H79 120.2
C75 C80 C79 120.1(4)
C75 C80 H80 120.0
C79 C80 H80 120.0
C74 C81 C64 120.9(2)
C74 C81 H81 119.6
C64 C81 H81 119.6
B1 C9 P3 111.74(16)
B1 C9 H9A 109.3
P3 C9 H9A 109.3
B1 C9 H9B 109.3
P3 C9 H9B 109.3
H9A C9 H9B 107.9
C9 P3 C100 105.43(11)
C9 P3 C82 104.50(11)
C100 P3 C82 96.06(10)
C9 P3 Fe1 116.47(8)
C100 P3 Fe1 114.64(8)
C82 P3 Fe1 117.20(8)
C83 C82 C99 118.2(2)
C83 C82 P3 120.35(18)
C99 C82 P3 121.43(18)
C82 C83 C84 122.2(2)
C82 C83 H83 118.9
C84 C83 H83 118.9
C83 C84 C91 118.0(2)
C83 C84 C85 120.0(2)
C91 C84 C85 122.0(2)
C86 C85 C90 117.7(3)
C86 C85 C84 121.3(2)
C90 C85 C84 120.9(2)
C87 C86 C85 120.9(3)
C87 C86 H86 119.5
C85 C86 H86 119.5
C88 C87 C86 120.3(3)
C88 C87 H87 119.9
C86 C87 H87 119.9
C89 C88 C87 119.7(3)
C89 C88 H88 120.1
C87 C88 H88 120.1
C88 C89 C90 120.1(3)
C88 C89 H89 119.9
C90 C89 H89 119.9
C89 C90 C85 121.1(3)
C89 C90 H90 119.5
C85 C90 H90 119.5
C92 C91 C84 121.2(2)
C92 C91 H91 119.4
C84 C91 H91 119.4
C91 C92 C99 119.1(2)
C91 C92 C93 120.9(2)
C99 C92 C93 119.9(2)
C98 C93 C94 118.3(2)
C98 C93 C92 121.2(2)
C94 C93 C92 120.4(2)
C95 C94 C93 120.6(3)
C95 C94 H94 119.7
C93 C94 H94 119.7
C96 C95 C94 120.4(3)
C96 C95 H95 119.8
C94 C95 H95 119.8
C97 C96 C95 119.7(3)
C97 C96 H96 120.1
C95 C96 H96 120.1
C96 C97 C98 120.4(3)
C96 C97 H97 119.8
C98 C97 H97 119.8
C97 C98 C93 120.6(3)
C97 C98 H98 119.7
C93 C98 H98 119.7
C82 C99 C92 121.2(2)
C82 C99 H99 119.4
C92 C99 H99 119.4
C101 C100 C117 119.0(2)
C101 C100 P3 122.83(18)
C117 C100 P3 117.43(18)
C100 C101 C102 121.2(2)
C100 C101 H101 119.4
C102 C101 H101 119.4
C101 C102 C109 118.6(2)
C101 C102 C103 120.1(2)
C109 C102 C103 121.3(2)
C108 C103 C104 118.2(2)
C108 C103 C102 122.1(2)
C104 C103 C102 119.7(2)
C105 C104 C103 121.3(3)
C105 C104 H104 119.3
C103 C104 H104 119.3
C104 C105 C106 119.7(3)
C104 C105 H105 120.2
C106 C105 H105 120.2
C107 C106 C105 119.9(3)
C107 C106 H106 120.0
C105 C106 H106 120.0
C106 C107 C108 120.0(3)
C106 C107 H107 120.0
C108 C107 H107 120.0
C107 C108 C103 120.9(3)
C107 C108 H108 119.5
C103 C108 H108 119.5
C110 C109 C102 121.2(2)
C110 C109 H109 119.4
C102 C109 H109 119.4
C109 C110 C117 118.4(2)
C109 C110 C111 122.4(2)
C117 C110 C111 119.1(2)
C112 C111 C116 117.9(2)
C112 C111 C110 121.3(2)
C116 C111 C110 120.7(2)
C113 C112 C111 120.9(3)
C113 C112 H112 119.5
C111 C112 H112 119.5
C114 C113 C112 120.2(3)
C114 C113 H113 119.9
C112 C113 H113 119.9
C115 C114 C113 119.4(3)
C115 C114 H114 120.3
C113 C114 H114 120.3
C114 C115 C116 120.5(3)
C114 C115 H115 119.7
C116 C115 H115 119.7
C115 C116 C111 121.1(2)
C115 C116 H116 119.5
C111 C116 H116 119.5
C100 C117 C110 121.7(2)
C100 C117 H117 119.1
C110 C117 H117 119.1
C2S O1S C5S 110.0(11)
O1S C2S C3S 106.3(12)
O1S C2S H2S1 110.5
C3S C2S H2S1 110.5
O1S C2S H2S2 110.5
C3S C2S H2S2 110.5
H2S1 C2S H2S2 108.7
C4S C3S C2S 104.1(12)
C4S C3S H3S1 110.9
C2S C3S H3S1 110.9
C4S C3S H3S2 110.9
C2S C3S H3S2 110.9
H3S1 C3S H3S2 109.0
C3S C4S C5S 104.0(12)
C3S C4S H4S1 111.0
C5S C4S H4S1 111.0
C3S C4S H4S2 111.0
C5S C4S H4S2 111.0
H4S1 C4S H4S2 109.0
O1S C5S C4S 105.1(10)
O1S C5S H5S1 110.7
C4S C5S H5S1 110.7
O1S C5S H5S2 110.7
C4S C5S H5S2 110.7
H5S1 C5S H5S2 108.8
C2R O1R C5R 108.5(7)
O1R C2R C3R 106.4(6)
O1R C2R H2R1 110.5
C3R C2R H2R1 110.5
O1R C2R H2R2 110.5
C3R C2R H2R2 110.5
H2R1 C2R H2R2 108.6
C4R C3R C2R 105.1(7)
C4R C3R H3R1 110.7
C2R C3R H3R1 110.7
C4R C3R H3R2 110.7
C2R C3R H3R2 110.7
H3R1 C3R H3R2 108.8
C3R C4R C5R 102.6(7)
C3R C4R H4R1 111.2
C5R C4R H4R1 111.2
C3R C4R H4R2 111.2
C5R C4R H4R2 111.2
H4R1 C4R H4R2 109.2
O1R C5R C4R 103.6(7)
O1R C5R H5R1 111.0
C4R C5R H5R1 111.0
O1R C5R H5R2 111.0
C4R C5R H5R2 111.0
H5R1 C5R H5R2 109.0
C5T O1T C2T 109.5(2)
O1T C2T C3T 106.8(3)
O1T C2T H2T1 110.4
C3T C2T H2T1 110.4
O1T C2T H2T2 110.4
C3T C2T H2T2 110.4
H2T1 C2T H2T2 108.6
C4T C3T C2T 105.9(3)
C4T C3T H3T1 110.6
C2T C3T H3T1 110.6
C4T C3T H3T2 110.6
C2T C3T H3T2 110.6
H3T1 C3T H3T2 108.7
C3T C4T C5T 104.9(3)
C3T C4T H4T1 110.8
C5T C4T H4T1 110.8
C3T C4T H4T2 110.8
C5T C4T H4T2 110.8
H4T1 C4T H4T2 108.9
O1T C5T C4T 105.6(3)
O1T C5T H5T1 110.6
C4T C5T H5T1 110.6
O1T C5T H5T2 110.6
C4T C5T H5T2 110.6
H5T1 C5T H5T2 108.7
C5B O1B C2B 109.8(7)
O1B C2B C3B 105.0(9)
O1B C2B H2B1 110.7
C3B C2B H2B1 110.7
O1B C2B H2B2 110.7
C3B C2B H2B2 110.7
H2B1 C2B H2B2 108.8
C4B C3B C2B 108.7(9)
C4B C3B H3B1 110.0
C2B C3B H3B1 110.0
C4B C3B H3B2 110.0
C2B C3B H3B2 110.0
H3B1 C3B H3B2 108.3
C3B C4B C5B 105.7(8)
C3B C4B H4B1 110.6
C5B C4B H4B1 110.6
C3B C4B H4B2 110.6
C5B C4B H4B2 110.6
H4B1 C4B H4B2 108.7
O1B C5B C4B 106.7(7)
O1B C5B H5B1 110.4
C4B C5B H5B1 110.4
O1B C5B H5B2 110.4
C4B C5B H5B2 110.4
H5B1 C5B H5B2 108.6
C5C O1C C2C 107.4(17)
O1C C2C C3C 101.2(17)
O1C C2C H2C1 111.5
C3C C2C H2C1 111.5
O1C C2C H2C2 111.5
C3C C2C H2C2 111.5
H2C1 C2C H2C2 109.4
C4C C3C C2C 103.3(17)
C4C C3C H3C1 111.1
C2C C3C H3C1 111.1
C4C C3C H3C2 111.1
C2C C3C H3C2 111.1
H3C1 C3C H3C2 109.1
C3C C4C C5C 104.7(15)
C3C C4C H4C1 110.8
C5C C4C H4C1 110.8
C3C C4C H4C2 110.8
C5C C4C H4C2 110.8
H4C1 C4C H4C2 108.9
O1C C5C C4C 106.8(14)
O1C C5C H5C1 110.4
C4C C5C H5C1 110.4
O1C C5C H5C2 110.4
C4C C5C H5C2 110.4
H5C1 C5C H5C2 108.6
C5A O1A C2A 108.7(13)
O1A C2A C3A 107.3(13)
O1A C2A H2A1 110.2
C3A C2A H2A1 110.2
O1A C2A H2A2 110.2
C3A C2A H2A2 110.2
H2A1 C2A H2A2 108.5
C4A C3A C2A 105.4(13)
C4A C3A H3A1 110.7
C2A C3A H3A1 110.7
C4A C3A H3A2 110.7
C2A C3A H3A2 110.7
H3A1 C3A H3A2 108.8
C3A C4A C5A 106.9(14)
C3A C4A H4A1 110.3
C5A C4A H4A1 110.3
C3A C4A H4A2 110.3
C5A C4A H4A2 110.3
H4A1 C4A H4A2 108.6
O1A C5A C4A 106.7(13)
O1A C5A H5A1 110.4
C4A C5A H5A1 110.4
O1A C5A H5A2 110.4
C4A C5A H5A2 110.4
H5A1 C5A H5A2 108.6
C2X O1X C5X 110.7(9)
O1X C2X C3X 104.6(11)
O1X C2X H2X1 110.8
C3X C2X H2X1 110.8
O1X C2X H2X2 110.8
C3X C2X H2X2 110.8
H2X1 C2X H2X2 108.9
C2X C3X C4X 102.4(10)
C2X C3X H3X1 111.3
C4X C3X H3X1 111.3
C2X C3X H3X2 111.3
C4X C3X H3X2 111.3
H3X1 C3X H3X2 109.2
C3X C4X C5X 98.7(10)
C3X C4X H4X1 112.0
C5X C4X H4X1 112.0
C3X C4X H4X2 112.0
C5X C4X H4X2 112.0
H4X1 C4X H4X2 109.7
O1X C5X C4X 99.2(9)
O1X C5X H5X1 111.9
C4X C5X H5X1 111.9
O1X C5X H5X2 111.9
C4X C5X H5X2 111.9
H5X1 C5X H5X2 109.6
C5H O1H C2H 112.2(13)
O1H C2H C3H 101.2(14)
O1H C2H H2H1 111.5
C3H C2H H2H1 111.5
O1H C2H H2H2 111.5
C3H C2H H2H2 111.5
H2H1 C2H H2H2 109.3
C2H C3H C4H 103.7(14)
C2H C3H H3H1 111.0
C4H C3H H3H1 111.0
C2H C3H H3H2 111.0
C4H C3H H3H2 111.0
H3H1 C3H H3H2 109.0
C5H C4H C3H 103.7(13)
C5H C4H H4H1 111.0
C3H C4H H4H1 111.0
C5H C4H H4H2 111.0
C3H C4H H4H2 111.0
H4H1 C4H H4H2 109.0
O1H C5H C4H 104.4(12)
O1H C5H H5H1 110.9
C4H C5H H5H1 110.9
O1H C5H H5H2 110.9
C4H C5H H5H2 110.9
H5H1 C5H H5H2 108.9
C5F O1F C2F 105.2(14)
O1F C2F C3F 101.1(14)
O1F C2F H2F1 111.6
C3F C2F H2F1 111.6
O1F C2F H2F2 111.6
C3F C2F H2F2 111.6
H2F1 C2F H2F2 109.4
C4F C3F C2F 100.7(15)
C4F C3F H3F1 111.6
C2F C3F H3F1 111.6
C4F C3F H3F2 111.6
C2F C3F H3F2 111.6
H3F1 C3F H3F2 109.4
C3F C4F C5F 105.0(13)
C3F C4F H4F1 110.8
C5F C4F H4F1 110.8
C3F C4F H4F2 110.8
C5F C4F H4F2 110.8
H4F1 C4F H4F2 108.8
O1F C5F C4F 105.5(12)
O1F C5F H5F1 110.6
C4F C5F H5F1 110.6
O1F C5F H5F2 110.6
C4F C5F H5F2 110.6
H5F1 C5F H5F2 108.8
C5G O1G C2G 104.4(16)
O1G C2G C3G 100.3(15)
O1G C2G H2G1 111.7
C3G C2G H2G1 111.7
O1G C2G H2G2 111.7
C3G C2G H2G2 111.7
H2G1 C2G H2G2 109.5
C4G C3G C2G 106.4(13)
C4G C3G H3G1 110.5
C2G C3G H3G1 110.5
C4G C3G H3G2 110.5
C2G C3G H3G2 110.5
H3G1 C3G H3G2 108.6
C5G C4G C3G 105.0(14)
C5G C4G H4G1 110.8
C3G C4G H4G1 110.8
C5G C4G H4G2 110.8
C3G C4G H4G2 110.8
H4G1 C4G H4G2 108.8
O1G C5G C4G 100.3(16)
O1G C5G H5G1 111.7
C4G C5G H5G1 111.7
O1G C5G H5G2 111.7
C4G C5G H5G2 111.7
H5G1 C5G H5G2 109.5
C5Y O1Y C2Y 115.4(9)
O1Y C2Y C3Y 97.1(8)
O1Y C2Y H2Y1 112.3
C3Y C2Y H2Y1 112.3
O1Y C2Y H2Y2 112.3
C3Y C2Y H2Y2 112.3
H2Y1 C2Y H2Y2 109.9
C2Y C3Y C4Y 104.0(9)
C2Y C3Y H3Y1 111.0
C4Y C3Y H3Y1 111.0
C2Y C3Y H3Y2 111.0
C4Y C3Y H3Y2 111.0
H3Y1 C3Y H3Y2 109.0
C5Y C4Y C3Y 102.9(9)
C5Y C4Y H4Y1 111.2
C3Y C4Y H4Y1 111.2
C5Y C4Y H4Y2 111.2
C3Y C4Y H4Y2 111.2
H4Y1 C4Y H4Y2 109.1
O1Y C5Y C4Y 102.3(9)
O1Y C5Y H5Y1 111.3
C4Y C5Y H5Y1 111.3
O1Y C5Y H5Y2 111.3
C4Y C5Y H5Y2 111.3
H5Y1 C5Y H5Y2 109.2
C2Z O1Z C5Z 110.5(13)
O1Z C2Z C3Z 101.3(12)
O1Z C2Z H2Z1 111.5
C3Z C2Z H2Z1 111.5
O1Z C2Z H2Z2 111.5
C3Z C2Z H2Z2 111.5
H2Z1 C2Z H2Z2 109.3
C2Z C3Z C4Z 104.4(13)
C2Z C3Z H3Z1 110.9
C4Z C3Z H3Z1 110.9
C2Z C3Z H3Z2 110.9
C4Z C3Z H3Z2 110.9
H3Z1 C3Z H3Z2 108.9
C5Z C4Z C3Z 104.9(12)
C5Z C4Z H4Z1 110.8
C3Z C4Z H4Z1 110.8
C5Z C4Z H4Z2 110.8
C3Z C4Z H4Z2 110.8
H4Z1 C4Z H4Z2 108.8
O1Z C5Z C4Z 104.4(12)
O1Z C5Z H5Z1 110.9
C4Z C5Z H5Z1 110.9
O1Z C5Z H5Z2 110.9
C4Z C5Z H5Z2 110.9
H5Z1 C5Z H5Z2 108.9
C5D O1D C2D 111.0(12)
O1D C2D C3D 104.8(12)
O1D C2D H2D1 110.8
C3D C2D H2D1 110.8
O1D C2D H2D2 110.8
C3D C2D H2D2 110.8
H2D1 C2D H2D2 108.9
C4D C3D C2D 99.7(13)
C4D C3D H3D1 111.8
C2D C3D H3D1 111.8
C4D C3D H3D2 111.8
C2D C3D H3D2 111.8
H3D1 C3D H3D2 109.6
C3D C4D C5D 105.8(11)
C3D C4D H4D1 110.6
C5D C4D H4D1 110.6
C3D C4D H4D2 110.6
C5D C4D H4D2 110.6
H4D1 C4D H4D2 108.7
O1D C5D C4D 102.8(12)
O1D C5D H5D1 111.2
C4D C5D H5D1 111.2
O1D C5D H5D2 111.2
C4D C5D H5D2 111.2
H5D1 C5D H5D2 109.1
C2J O1J C5J 109.8(9)
O1J C2J C3J 104.5(9)
O1J C2J H2J1 110.8
C3J C2J H2J1 110.8
O1J C2J H2J2 110.8
C3J C2J H2J2 110.8
H2J1 C2J H2J2 108.9
C4J C3J C2J 101.5(9)
C4J C3J H3J1 111.5
C2J C3J H3J1 111.5
C4J C3J H3J2 111.5
C2J C3J H3J2 111.5
H3J1 C3J H3J2 109.3
C3J C4J C5J 103.8(9)
C3J C4J H4J1 111.0
C5J C4J H4J1 111.0
C3J C4J H4J2 111.0
C5J C4J H4J2 111.0
H4J1 C4J H4J2 109.0
O1J C5J C4J 105.6(9)
O1J C5J H5J1 110.6
C4J C5J H5J1 110.6
O1J C5J H5J2 110.6
C4J C5J H5J2 110.6
H5J1 C5J H5J2 108.7
C2W O1W C5W 106.7(16)
O1W C2W C3W 105.2(16)
O1W C2W H2W1 110.7
C3W C2W H2W1 110.7
O1W C2W H2W2 110.7
C3W C2W H2W2 110.7
H2W1 C2W H2W2 108.8
C4W C3W C2W 104.5(14)
C4W C3W H3W1 110.8
C2W C3W H3W1 110.8
C4W C3W H3W2 110.8
C2W C3W H3W2 110.8
H3W1 C3W H3W2 108.9
C3W C4W C5W 107.1(13)
C3W C4W H4W1 110.3
C5W C4W H4W1 110.3
C3W C4W H4W2 110.3
C5W C4W H4W2 110.3
H4W1 C4W H4W2 108.6
O1W C5W C4W 106.5(15)
O1W C5W H5W1 110.4
C4W C5W H5W1 110.4
O1W C5W H5W2 110.4
C4W C5W H5W2 110.4
H5W1 C5W H5W2 108.6
C2E O1E C5E 108.7(14)
O1E C2E C3E 106.8(13)
O1E C2E H2E1 110.4
C3E C2E H2E1 110.4
O1E C2E H2E2 110.4
C3E C2E H2E2 110.4
H2E1 C2E H2E2 108.6
C2E C3E C4E 107.4(14)
C2E C3E H3E1 110.2
C4E C3E H3E1 110.2
C2E C3E H3E2 110.2
C4E C3E H3E2 110.2
H3E1 C3E H3E2 108.5
C3E C4E C5E 103.9(14)
C3E C4E H4E1 111.0
C5E C4E H4E1 111.0
C3E C4E H4E2 111.0
C5E C4E H4E2 111.0
H4E1 C4E H4E2 109.0
O1E C5E C4E 106.0(15)
O1E C5E H5E1 110.5
C4E C5E H5E1 110.5
O1E C5E H5E2 110.5
C4E C5E H5E2 110.5
H5E1 C5E H5E2 108.7

loop_
_geom_bond_atom_site_label_1
_geom_bond_atom_site_label_2
_geom_bond_distance
Fe1 N3 1.968(2)
Fe1 N2 2.003(2)
Fe1 N1 2.076(2)
Fe1 P2 2.1963(7)
Fe1 P3 2.2174(7)
Fe1 P1 2.2188(7)
N1 H1N 0.951(17)
N1 H2N 0.893(17)
N1 H3N 0.892(17)
N2 N3 1.417(3)
N2 H4N 0.903(17)
N3 H5N 0.920(17)
N3 H6N 0.916(17)
B1 C201 1.632(10)
B1 C1 1.642(7)
B1 C8 1.660(4)
B1 C9 1.660(4)
B1 C7 1.674(4)
C1 C6 1.359(8)
C1 C2 1.399(7)
C2 C3 1.386(7)
C2 H2 0.9500
C3 C4 1.356(9)
C3 H3 0.9500
C4 C5 1.368(8)
C4 H4 0.9500
C5 C6 1.393(7)
C5 H5 0.9500
C6 H6 0.9500
C201 C202 1.334(11)
C201 C206 1.388(11)
C202 C203 1.371(10)
C202 H202 0.9500
C203 C204 1.317(12)
C203 H203 0.9500
C204 C205 1.365(13)
C204 H204 0.9500
C205 C206 1.398(12)
C205 H205 0.9500
C206 H206 0.9500
C7 P1 1.813(2)
C7 H7A 0.9900
C7 H7B 0.9900
P1 C28 1.855(2)
P1 C10 1.861(2)
C10 C27 1.393(3)
C10 C11 1.398(3)
C11 C12 1.401(3)
C11 H11 0.9500
C12 C19 1.392(4)
C12 C13 1.490(3)
C13 C14 1.394(4)
C13 C18 1.397(3)
C14 C15 1.393(4)
C14 H14 0.9500
C15 C16 1.385(4)
C15 H15 0.9500
C16 C17 1.381(4)
C16 H16 0.9500
C17 C18 1.394(4)
C17 H17 0.9500
C18 H18 0.9500
C19 C20 1.401(4)
C19 H19 0.9500
C20 C27 1.399(3)
C20 C21 1.490(4)
C21 C22 1.394(4)
C21 C26 1.398(4)
C22 C23 1.384(4)
C22 H22 0.9500
C23 C24 1.380(4)
C23 H23 0.9500
C24 C25 1.391(4)
C24 H24 0.9500
C25 C26 1.380(4)
C25 H25 0.9500
C26 H26 0.9500
C27 H27 0.9500
C28 C45 1.389(3)
C28 C29 1.396(3)
C29 C30 1.399(3)
C29 H29 0.9500
C30 C37 1.387(4)
C30 C31 1.489(3)
C31 C32 1.394(4)
C31 C36 1.395(4)
C32 C33 1.378(4)
C32 H32 0.9500
C33 C34 1.382(5)
C33 H33 0.9500
C34 C35 1.385(5)
C34 H34 0.9500
C35 C36 1.390(4)
C35 H35 0.9500
C36 H36 0.9500
C37 C38 1.403(3)
C37 H37 0.9500
C38 C45 1.399(3)
C38 C39 1.485(3)
C39 C40 1.395(3)
C39 C44 1.396(4)
C40 C41 1.388(4)
C40 H40 0.9500
C41 C42 1.377(4)
C41 H41 0.9500
C42 C43 1.387(4)
C42 H42 0.9500
C43 C44 1.386(4)
C43 H43 0.9500
C44 H44 0.9500
C45 H45 0.9500
C8 P2 1.828(2)
C8 H8A 0.9900
C8 H8B 0.9900
P2 C64 1.847(2)
P2 C46 1.863(2)
C46 C47 1.389(3)
C46 C63 1.395(3)
C47 C48 1.397(3)
C47 H47 0.9500
C48 C55 1.392(4)
C48 C49 1.488(3)
C49 C54 1.395(4)
C49 C50 1.397(4)
C50 C51 1.394(4)
C50 H50 0.9500
C51 C52 1.374(5)
C51 H51 0.9500
C52 C53 1.385(5)
C52 H52 0.9500
C53 C54 1.380(4)
C53 H53 0.9500
C54 H54 0.9500
C55 C56 1.396(4)
C55 H55 0.9500
C56 C63 1.401(3)
C56 C57 1.491(3)
C57 C62 1.391(4)
C57 C58 1.394(4)
C58 C59 1.391(4)
C58 H58 0.9500
C59 C60 1.376(5)
C59 H59 0.9500
C60 C61 1.386(4)
C60 H60 0.9500
C61 C62 1.384(4)
C61 H61 0.9500
C62 H62 0.9500
C63 H63 0.9500
C64 C65 1.388(3)
C64 C81 1.402(3)
C65 C66 1.389(3)
C65 H65 0.9500
C66 C73 1.396(4)
C66 C67 1.488(3)
C67 C68 1.390(3)
C67 C72 1.401(4)
C68 C69 1.391(4)
C68 H68 0.9500
C69 C70 1.383(4)
C69 H69 0.9500
C70 C71 1.377(4)
C70 H70 0.9500
C71 C72 1.390(4)
C71 H71 0.9500
C72 H72 0.9500
C73 C74 1.399(3)
C73 H73 0.9500
C74 C81 1.392(4)
C74 C75 1.496(4)
C75 C76 1.349(4)
C75 C80 1.402(5)
C76 C77 1.390(5)
C76 H76 0.9500
C77 C78 1.335(6)
C77 H77 0.9500
C78 C79 1.383(6)
C78 H78 0.9500
C79 C80 1.404(5)
C79 H79 0.9500
C80 H80 0.9500
C81 H81 0.9500
C9 P3 1.830(2)
C9 H9A 0.9900
C9 H9B 0.9900
P3 C100 1.853(2)
P3 C82 1.861(2)
C82 C83 1.393(3)
C82 C99 1.396(3)
C83 C84 1.399(3)
C83 H83 0.9500
C84 C91 1.401(4)
C84 C85 1.485(4)
C85 C86 1.393(4)
C85 C90 1.396(4)
C86 C87 1.386(4)
C86 H86 0.9500
C87 C88 1.382(5)
C87 H87 0.9500
C88 C89 1.373(5)
C88 H88 0.9500
C89 C90 1.389(4)
C89 H89 0.9500
C90 H90 0.9500
C91 C92 1.390(4)
C91 H91 0.9500
C92 C99 1.400(3)
C92 C93 1.489(3)
C93 C98 1.392(4)
C93 C94 1.393(4)
C94 C95 1.383(4)
C94 H94 0.9500
C95 C96 1.377(4)
C95 H95 0.9500
C96 C97 1.375(4)
C96 H96 0.9500
C97 C98 1.385(4)
C97 H97 0.9500
C98 H98 0.9500
C99 H99 0.9500
C100 C101 1.382(3)
C100 C117 1.389(3)
C101 C102 1.400(3)
C101 H101 0.9500
C102 C109 1.404(3)
C102 C103 1.484(4)
C103 C108 1.390(4)
C103 C104 1.396(4)
C104 C105 1.378(4)
C104 H104 0.9500
C105 C106 1.390(5)
C105 H105 0.9500
C106 C107 1.383(4)
C106 H106 0.9500
C107 C108 1.386(4)
C107 H107 0.9500
C108 H108 0.9500
C109 C110 1.389(3)
C109 H109 0.9500
C110 C117 1.395(3)
C110 C111 1.487(3)
C111 C112 1.393(4)
C111 C116 1.397(3)
C112 C113 1.394(4)
C112 H112 0.9500
C113 C114 1.384(4)
C113 H113 0.9500
C114 C115 1.380(4)
C114 H114 0.9500
C115 C116 1.383(4)
C115 H115 0.9500
C116 H116 0.9500
C117 H117 0.9500
O1S C2S 1.431(13)
O1S C5S 1.435(12)
C2S C3S 1.498(13)
C2S H2S1 0.9900
C2S H2S2 0.9900
C3S C4S 1.482(13)
C3S H3S1 0.9900
C3S H3S2 0.9900
C4S C5S 1.494(12)
C4S H4S1 0.9900
C4S H4S2 0.9900
C5S H5S1 0.9900
C5S H5S2 0.9900
O1R C2R 1.425(8)
O1R C5R 1.435(8)
C2R C3R 1.512(8)
C2R H2R1 0.9900
C2R H2R2 0.9900
C3R C4R 1.496(10)
C3R H3R1 0.9900
C3R H3R2 0.9900
C4R C5R 1.506(8)
C4R H4R1 0.9900
C4R H4R2 0.9900
C5R H5R1 0.9900
C5R H5R2 0.9900
O1T C5T 1.435(4)
O1T C2T 1.438(4)
C2T C3T 1.467(5)
C2T H2T1 0.9900
C2T H2T2 0.9900
C3T C4T 1.455(5)
C3T H3T1 0.9900
C3T H3T2 0.9900
C4T C5T 1.517(5)
C4T H4T1 0.9900
C4T H4T2 0.9900
C5T H5T1 0.9900
C5T H5T2 0.9900
O1B C5B 1.417(9)
O1B C2B 1.425(10)
C2B C3B 1.482(12)
C2B H2B1 0.9900
C2B H2B2 0.9900
C3B C4B 1.448(12)
C3B H3B1 0.9900
C3B H3B2 0.9900
C4B C5B 1.482(11)
C4B H4B1 0.9900
C4B H4B2 0.9900
C5B H5B1 0.9900
C5B H5B2 0.9900
O1C C5C 1.434(14)
O1C C2C 1.452(14)
C2C C3C 1.506(15)
C2C H2C1 0.9900
C2C H2C2 0.9900
C3C C4C 1.484(15)
C3C H3C1 0.9900
C3C H3C2 0.9900
C4C C5C 1.488(14)
C4C H4C1 0.9900
C4C H4C2 0.9900
C5C H5C1 0.9900
C5C H5C2 0.9900
O1A C5A 1.431(13)
O1A C2A 1.443(14)
C2A C3A 1.495(14)
C2A H2A1 0.9900
C2A H2A2 0.9900
C3A C4A 1.449(15)
C3A H3A1 0.9900
C3A H3A2 0.9900
C4A C5A 1.473(13)
C4A H4A1 0.9900
C4A H4A2 0.9900
C5A H5A1 0.9900
C5A H5A2 0.9900
O1X C2X 1.423(11)
O1X C5X 1.494(10)
C2X C3X 1.454(11)
C2X H2X1 0.9900
C2X H2X2 0.9900
C3X C4X 1.522(12)
C3X H3X1 0.9900
C3X H3X2 0.9900
C4X C5X 1.543(12)
C4X H4X1 0.9900
C4X H4X2 0.9900
C5X H5X1 0.9900
C5X H5X2 0.9900
O1H C5H 1.426(13)
O1H C2H 1.448(13)
C2H C3H 1.489(14)
C2H H2H1 0.9900
C2H H2H2 0.9900
C3H C4H 1.494(15)
C3H H3H1 0.9900
C3H H3H2 0.9900
C4H C5H 1.490(13)
C4H H4H1 0.9900
C4H H4H2 0.9900
C5H H5H1 0.9900
C5H H5H2 0.9900
O1F C5F 1.461(13)
O1F C2F 1.468(13)
C2F C3F 1.509(14)
C2F H2F1 0.9900
C2F H2F2 0.9900
C3F C4F 1.470(15)
C3F H3F1 0.9900
C3F H3F2 0.9900
C4F C5F 1.509(14)
C4F H4F1 0.9900
C4F H4F2 0.9900
C5F H5F1 0.9900
C5F H5F2 0.9900
O1G C5G 1.450(14)
O1G C2G 1.455(14)
C2G C3G 1.496(14)
C2G H2G1 0.9900
C2G H2G2 0.9900
C3G C4G 1.488(15)
C3G H3G1 0.9900
C3G H3G2 0.9900
C4G C5G 1.482(14)
C4G H4G1 0.9900
C4G H4G2 0.9900
C5G H5G1 0.9900
C5G H5G2 0.9900
O1Y C5Y 1.422(11)
O1Y C2Y 1.419(11)
C2Y C3Y 1.485(11)
C2Y H2Y1 0.9900
C2Y H2Y2 0.9900
C3Y C4Y 1.501(12)
C3Y H3Y1 0.9900
C3Y H3Y2 0.9900
C4Y C5Y 1.474(11)
C4Y H4Y1 0.9900
C4Y H4Y2 0.9900
C5Y H5Y1 0.9900
C5Y H5Y2 0.9900
O1Z C2Z 1.432(13)
O1Z C5Z 1.437(13)
C2Z C3Z 1.468(13)
C2Z H2Z1 0.9900
C2Z H2Z2 0.9900
C3Z C4Z 1.492(14)
C3Z H3Z1 0.9900
C3Z H3Z2 0.9900
C4Z C5Z 1.489(13)
C4Z H4Z1 0.9900
C4Z H4Z2 0.9900
C5Z H5Z1 0.9900
C5Z H5Z2 0.9900
O1D C5D 1.431(13)
O1D C2D 1.436(13)
C2D C3D 1.541(14)
C2D H2D1 0.9900
C2D H2D2 0.9900
C3D C4D 1.475(14)
C3D H3D1 0.9900
C3D H3D2 0.9900
C4D C5D 1.484(13)
C4D H4D1 0.9900
C4D H4D2 0.9900
C5D H5D1 0.9900
C5D H5D2 0.9900
O1J C2J 1.409(11)
O1J C5J 1.432(11)
C2J C3J 1.511(11)
C2J H2J1 0.9900
C2J H2J2 0.9900
C3J C4J 1.478(11)
C3J H3J1 0.9900
C3J H3J2 0.9900
C4J C5J 1.492(12)
C4J H4J1 0.9900
C4J H4J2 0.9900
C5J H5J1 0.9900
C5J H5J2 0.9900
O1W C2W 1.444(14)
O1W C5W 1.440(14)
C2W C3W 1.510(14)
C2W H2W1 0.9900
C2W H2W2 0.9900
C3W C4W 1.479(15)
C3W H3W1 0.9900
C3W H3W2 0.9900
C4W C5W 1.495(14)
C4W H4W1 0.9900
C4W H4W2 0.9900
C5W H5W1 0.9900
C5W H5W2 0.9900
O1E C2E 1.435(14)
O1E C5E 1.460(14)
C2E C3E 1.476(14)
C2E H2E1 0.9900
C2E H2E2 0.9900
C3E C4E 1.479(15)
C3E H3E1 0.9900
C3E H3E2 0.9900
C4E C5E 1.484(14)
C4E H4E1 0.9900
C4E H4E2 0.9900
C5E H5E1 0.9900
C5E H5E2 0.9900

loop_
_geom_hbond_atom_site_label_D
_geom_hbond_atom_site_label_H
_geom_hbond_atom_site_label_A
_geom_hbond_distance_DH
_geom_hbond_distance_HA
_geom_hbond_distance_DA
_geom_hbond_angle_DHA
_geom_hbond_site_symmetry_A
N1 H1N O1T 0.951(17) 2.149(18) 3.087(3) 169(2) .
N1 H2N O1R 0.893(17) 2.28(2) 3.063(8) 146(2) 3_666
N1 H2N O1S 0.893(17) 2.33(3) 3.101(16) 144(2) 3_666
N2 H4N O1T 0.903(17) 2.579(18) 3.470(3) 169(3) .
N3 H6N O1S 0.916(17) 2.06(3) 2.94(2) 159(3) 3_666
N3 H6N O1R 0.916(17) 2.11(2) 2.978(11) 157(3) 3_666
